data_4326878
loop_
_publ_author_name
'Rajendra Shakya'
'Zhaodong Wang'
'Douglas R. Powell'
'Robert P. Houser'

_publ_section_title
;
 Tetradentate vs Pentadentate Coordination in Copper(II) Complexes of
 Pyridylbis(aminophenol) Ligands Depends on Nucleophilicity of Phenol
 Donors
;
_journal_name_full 'Inorganic Chemistry'
_journal_page_first 11581
_journal_page_last 11591
_journal_paper_doi 10.1021/ic201536c
_journal_volume 50
_journal_year 2011
_chemical_formula_moiety
; 
C50 H54 Cu3 N6 O4, 3(C50 H54 Cl2 Cu3 N6 O12), 
2(C48 H51 Cl2 Cu3 N5 O12), 4(C2 H3 N), 2(Cl O4)
;
_chemical_formula_sum 'C304 H330 Cl12 Cu18 N38 O72'
_chemical_formula_weight 7237.18
_chemical_name_systematic
; 
 ? 
;
_space_group_IT_number 14
_symmetry_cell_setting monoclinic
_symmetry_space_group_name_Hall '-P 2ybc'
_symmetry_space_group_name_H-M 'P 1 21/c 1'
_atom_sites_solution_hydrogens geom
_atom_sites_solution_primary direct
_atom_sites_solution_secondary difmap
_audit_creation_method SHELXL-97
_cell_angle_alpha 90.00
_cell_angle_beta 114.411(8)
_cell_angle_gamma 90.00
_cell_formula_units_Z 2
_cell_length_a 21.676(3)
_cell_length_b 43.659(6)
_cell_length_c 18.355(2)
_cell_measurement_reflns_used 8815
_cell_measurement_temperature 100(2)
_cell_measurement_theta_max 24.41
_cell_measurement_theta_min 2.22
_cell_volume 15817(4)
_computing_cell_refinement 'SAINT (Bruker, 2007)'
_computing_data_collection 'SMART (Bruker, 2007)'
_computing_data_reduction 'SAINT (Bruker, 2007)'
_computing_molecular_graphics 'SHELXTL (Sheldrick, 2008)'
_computing_publication_material 'SHELXTL (Sheldrick, 2008)'
_computing_structure_refinement 'SHELXTL (Sheldrick, 2008)'
_computing_structure_solution 'SHELXTL (Sheldrick, 2008)'
_diffrn_ambient_temperature 100(2)
_diffrn_measured_fraction_theta_full 0.999
_diffrn_measured_fraction_theta_max 0.999
_diffrn_measurement_device_type 'CCD Bruker APEX'
_diffrn_measurement_method '\w scans'
_diffrn_radiation_monochromator graphite
_diffrn_radiation_source 'fine-focus sealed tube'
_diffrn_radiation_type MoK\a
_diffrn_radiation_wavelength 0.71073
_diffrn_reflns_av_R_equivalents 0.0630
_diffrn_reflns_av_sigmaI/netI 0.0988
_diffrn_reflns_limit_h_max 22
_diffrn_reflns_limit_h_min -18
_diffrn_reflns_limit_k_max 45
_diffrn_reflns_limit_k_min -31
_diffrn_reflns_limit_l_max 19
_diffrn_reflns_limit_l_min -16
_diffrn_reflns_number 40150
_diffrn_reflns_theta_full 21.73
_diffrn_reflns_theta_max 21.73
_diffrn_reflns_theta_min 2.06
_diffrn_standards_number 0
_exptl_absorpt_coefficient_mu 1.368
_exptl_absorpt_correction_T_max 0.9224
_exptl_absorpt_correction_T_min 0.6245
_exptl_absorpt_correction_type multi-scan
_exptl_absorpt_process_details 'SADABS (Sheldrick, 2001)'
_exptl_crystal_colour brown
_exptl_crystal_density_diffrn 1.520
_exptl_crystal_description plate
_exptl_crystal_F_000 7444
_exptl_crystal_size_max 0.38
_exptl_crystal_size_mid 0.26
_exptl_crystal_size_min 0.06
_refine_diff_density_max 1.189
_refine_diff_density_min -0.883
_refine_diff_density_rms 0.095
_refine_ls_extinction_method none
_refine_ls_goodness_of_fit_ref 1.044
_refine_ls_hydrogen_treatment constr
_refine_ls_matrix_type userblock
_refine_ls_number_parameters 2515
_refine_ls_number_reflns 18719
_refine_ls_number_restraints 3908
_refine_ls_restrained_S_all 1.038
_refine_ls_R_factor_all 0.1266
_refine_ls_R_factor_gt 0.0771
_refine_ls_shift/su_max 0.001
_refine_ls_shift/su_mean 0.000
_refine_ls_structure_factor_coef Fsqd
_refine_ls_weighting_details 'calc w=1/[\s^2^(Fo^2^)+(0.1000P)^2^+42.0000P] where P=(Fo^2^+2Fc^2^)/3'
_refine_ls_weighting_scheme calc
_refine_ls_wR_factor_gt 0.1846
_refine_ls_wR_factor_ref 0.2134
_reflns_number_gt 11654
_reflns_number_total 18719
_reflns_threshold_expression I>2\s(I)
_cod_data_source_file ic201536c_si_002_2.cif
_cod_data_source_block 1b
_cod_original_sg_symbol_H-M 'P 21/c'
_cod_database_code 4326878

loop_
_symmetry_equiv_pos_as_xyz
'x, y, z'
'-x, y+1/2, -z+1/2'
'-x, -y, -z'
'x, -y-1/2, z-1/2'

loop_
_atom_site_label
_atom_site_type_symbol
_atom_site_fract_x
_atom_site_fract_y
_atom_site_fract_z
_atom_site_U_iso_or_equiv
_atom_site_adp_type
_atom_site_occupancy
_atom_site_symmetry_multiplicity
_atom_site_calc_flag
_atom_site_refinement_flags
_atom_site_disorder_assembly
_atom_site_disorder_group
Cu1 Cu 0.15186(6) 0.65128(2) 0.78113(6) 0.0354(3) Uani 1 1 d . . .
Cu2 Cu 0.18609(6) 0.67551(3) 0.64994(6) 0.0372(3) Uani 1 1 d . . .
Cu3 Cu 0.23099(6) 0.69075(2) 0.51922(6) 0.0354(3) Uani 1 1 d . . .
O1A O 0.1089(3) 0.65806(12) 0.6635(3) 0.0344(16) Uani 1 1 d . A .
C2A C 0.0638(5) 0.63638(19) 0.6188(5) 0.033(2) Uani 1 1 d . . .
C3A C 0.0685(5) 0.62257(19) 0.5533(5) 0.045(3) Uani 1 1 d . A .
H3A H 0.1034 0.6285 0.5376 0.054 Uiso 1 1 calc R . .
C4A C 0.0232(6) 0.6004(2) 0.5111(6) 0.054(3) Uani 1 1 d . . .
H4A H 0.0278 0.5907 0.4673 0.065 Uiso 1 1 calc R A .
C5A C -0.0294(6) 0.5920(2) 0.5314(5) 0.054(3) Uani 1 1 d . A .
H5A H -0.0617 0.5771 0.5009 0.064 Uiso 1 1 calc R . .
C6A C -0.0337(5) 0.6059(2) 0.5975(5) 0.045(3) Uani 1 1 d . . .
H6A H -0.0685 0.5998 0.6133 0.054 Uiso 1 1 calc R A .
C7A C 0.0120(5) 0.62837(19) 0.6406(5) 0.037(2) Uani 1 1 d . A .
C8A C 0.0055(5) 0.6446(2) 0.7099(5) 0.048(3) Uani 1 1 d . . .
H8A1 H 0.0004 0.6669 0.6989 0.057 Uiso 1 1 calc R A .
H8A2 H -0.0356 0.6373 0.7152 0.057 Uiso 1 1 calc R . .
N9A N 0.0660(4) 0.63910(16) 0.7866(4) 0.037(2) Uani 1 1 d . A .
H9A H 0.0684 0.6181 0.7955 0.044 Uiso 1 1 calc R . .
C10A C 0.0530(5) 0.6536(2) 0.8529(5) 0.038(2) Uani 1 1 d . . .
H10A H 0.0095 0.6458 0.8511 0.046 Uiso 1 1 calc R A .
H10B H 0.0484 0.6760 0.8442 0.046 Uiso 1 1 calc R . .
C11A C 0.1089(4) 0.6472(2) 0.9352(5) 0.037(2) Uani 1 1 d . A .
H11A H 0.1157 0.6245 0.9402 0.044 Uiso 1 1 calc R . .
C12A C 0.0867(5) 0.65732(19) 1.0005(5) 0.037(2) Uani 1 1 d . . .
C13A C 0.0638(5) 0.6870(2) 1.0022(6) 0.054(3) Uani 1 1 d . A .
H13A H 0.0611 0.7013 0.9620 0.065 Uiso 1 1 calc R . .
C14A C 0.0450(6) 0.6955(2) 1.0624(6) 0.067(4) Uani 1 1 d . . .
H14A H 0.0302 0.7159 1.0637 0.080 Uiso 1 1 calc R A .
C15A C 0.0472(5) 0.6754(2) 1.1203(6) 0.056(3) Uani 1 1 d . A .
H15A H 0.0315 0.6813 1.1595 0.067 Uiso 1 1 calc R . .
C16A C 0.0718(5) 0.6471(2) 1.1210(6) 0.053(3) Uani 1 1 d . . .
H16A H 0.0756 0.6333 1.1626 0.063 Uiso 1 1 calc R A .
C17A C 0.0918(5) 0.6378(2) 1.0618(6) 0.045(3) Uani 1 1 d . A .
H17A H 0.1093 0.6177 1.0635 0.054 Uiso 1 1 calc R . .
C18A C 0.1765(5) 0.6616(2) 0.9508(5) 0.040(3) Uani 1 1 d . . .
H18A H 0.1703 0.6839 0.9406 0.048 Uiso 1 1 calc R A .
H18B H 0.2075 0.6587 1.0078 0.048 Uiso 1 1 calc R . .
N19A N 0.2079(4) 0.64841(16) 0.9002(4) 0.038(2) Uani 1 1 d . A .
H19A H 0.2128 0.6276 0.9120 0.045 Uiso 1 1 calc R . .
C20A C 0.2769(5) 0.6603(2) 0.9224(5) 0.047(3) Uani 1 1 d . . .
H20A H 0.2743 0.6823 0.9091 0.057 Uiso 1 1 calc R A .
H20B H 0.3029 0.6582 0.9810 0.057 Uiso 1 1 calc R . .
C21A C 0.3134(5) 0.6442(2) 0.8817(5) 0.040(3) Uani 1 1 d . A .
C22A C 0.3713(5) 0.6264(2) 0.9221(6) 0.062(3) Uani 1 1 d . . .
H22A H 0.3891 0.6245 0.9786 0.074 Uiso 1 1 calc R A .
C23A C 0.4023(6) 0.6118(2) 0.8805(7) 0.066(4) Uani 1 1 d . A .
H23A H 0.4417 0.5998 0.9085 0.079 Uiso 1 1 calc R . .
C24A C 0.3769(5) 0.6142(2) 0.7970(6) 0.051(3) Uani 1 1 d . . .
H24A H 0.3988 0.6040 0.7686 0.061 Uiso 1 1 calc R A .
C25A C 0.3193(5) 0.6316(2) 0.7561(6) 0.042(3) Uani 1 1 d . A .
H25A H 0.3015 0.6332 0.6995 0.050 Uiso 1 1 calc R . .
C26A C 0.2876(5) 0.64679(19) 0.7979(5) 0.039(3) Uani 1 1 d . . .
O27A O 0.2296(3) 0.66325(13) 0.7603(3) 0.0398(16) Uani 1 1 d . A .
O1B O 0.2663(3) 0.68800(13) 0.6367(3) 0.0386(16) Uani 1 1 d . A .
C2B C 0.3211(5) 0.70404(19) 0.6852(5) 0.037(2) Uani 1 1 d . . .
C3B C 0.3234(5) 0.7194(2) 0.7528(5) 0.044(3) Uani 1 1 d . A .
H3B H 0.2864 0.7179 0.7676 0.053 Uiso 1 1 calc R . .
C4B C 0.3795(6) 0.7368(2) 0.7986(6) 0.053(3) Uani 1 1 d . . .
H4B H 0.3809 0.7468 0.8452 0.064 Uiso 1 1 calc R A .
C5B C 0.4330(6) 0.7399(2) 0.7775(7) 0.059(3) Uani 1 1 d . A .
H5B H 0.4707 0.7525 0.8076 0.071 Uiso 1 1 calc R . .
C6B C 0.4303(5) 0.7241(2) 0.7116(6) 0.049(3) Uani 1 1 d . . .
H6B H 0.4670 0.7264 0.6965 0.058 Uiso 1 1 calc R A .
C7B C 0.3771(5) 0.7051(2) 0.6654(5) 0.039(2) Uani 1 1 d . A .
C8B C 0.3786(5) 0.6854(2) 0.5996(5) 0.042(3) Uani 1 1 d . . .
H8B1 H 0.3732 0.6637 0.6113 0.051 Uiso 1 1 calc R A .
H8B2 H 0.4230 0.6876 0.5968 0.051 Uiso 1 1 calc R . .
N9B N 0.3233(4) 0.69404(16) 0.5207(4) 0.037(2) Uani 1 1 d . A .
H9B H 0.3298 0.7146 0.5129 0.045 Uiso 1 1 calc R . .
C10B C 0.3339(5) 0.6768(2) 0.4559(5) 0.040(3) Uani 1 1 d . . .
H10C H 0.3270 0.6546 0.4615 0.048 Uiso 1 1 calc R A .
H10D H 0.3812 0.6797 0.4625 0.048 Uiso 1 1 calc R . .
C11B C 0.2852(5) 0.6874(2) 0.3714(5) 0.038(3) Uani 1 1 d . A .
H11B H 0.2882 0.7102 0.3694 0.045 Uiso 1 1 calc R . .
C12B C 0.3091(5) 0.6739(2) 0.3106(6) 0.045(3) Uani 1 1 d . . .
C13B C 0.3698(6) 0.6848(2) 0.3089(7) 0.064(3) Uani 1 1 d . A .
H13B H 0.3962 0.6994 0.3475 0.077 Uiso 1 1 calc R . .
C14B C 0.3916(7) 0.6746(3) 0.2527(7) 0.078(4) Uani 1 1 d . . .
H14B H 0.4320 0.6827 0.2516 0.093 Uiso 1 1 calc R A .
C15B C 0.3542(6) 0.6524(3) 0.1970(7) 0.077(4) Uani 1 1 d . A .
H15B H 0.3683 0.6455 0.1572 0.093 Uiso 1 1 calc R . .
C16B C 0.2982(6) 0.6411(3) 0.2007(7) 0.079(4) Uani 1 1 d . . .
H16B H 0.2730 0.6258 0.1635 0.095 Uiso 1 1 calc R A .
C17B C 0.2764(6) 0.6511(3) 0.2575(7) 0.073(4) Uani 1 1 d . A .
H17B H 0.2375 0.6419 0.2598 0.088 Uiso 1 1 calc R . .
C18B C 0.2123(5) 0.67912(19) 0.3515(5) 0.036(2) Uani 1 1 d . . .
H18C H 0.1846 0.6839 0.2944 0.043 Uiso 1 1 calc R A .
H18D H 0.2093 0.6568 0.3587 0.043 Uiso 1 1 calc R . .
N19B N 0.1833(4) 0.69548(15) 0.4011(4) 0.0323(19) Uani 1 1 d . A .
H19B H 0.1835 0.7163 0.3900 0.039 Uiso 1 1 calc R . .
C20B C 0.1108(5) 0.6859(2) 0.3719(5) 0.041(3) Uani 1 1 d . . .
H20C H 0.1092 0.6637 0.3820 0.049 Uiso 1 1 calc R A .
H20D H 0.0885 0.6891 0.3133 0.049 Uiso 1 1 calc R . .
C21B C 0.0712(5) 0.70266(19) 0.4100(5) 0.039(3) Uani 1 1 d . A .
C22B C 0.0134(5) 0.7189(2) 0.3626(6) 0.048(3) Uani 1 1 d . . .
H22B H 0.0023 0.7215 0.3072 0.058 Uiso 1 1 calc R A .
C23B C -0.0280(5) 0.7313(2) 0.3954(6) 0.057(3) Uani 1 1 d . A .
H23B H -0.0671 0.7427 0.3632 0.069 Uiso 1 1 calc R . .
C24B C -0.0118(5) 0.7271(2) 0.4749(5) 0.047(3) Uani 1 1 d . . .
H24B H -0.0413 0.7350 0.4968 0.057 Uiso 1 1 calc R A .
C25B C 0.0458(5) 0.71167(19) 0.5245(5) 0.039(3) Uani 1 1 d . A .
H25B H 0.0561 0.7092 0.5797 0.047 Uiso 1 1 calc R . .
C26B C 0.0893(4) 0.69959(18) 0.4918(5) 0.032(2) Uani 1 1 d . . .
O27B O 0.1487(3) 0.68554(12) 0.5374(3) 0.0329(15) Uani 1 1 d . A .
Cl1M Cl 0.21635(17) 0.60680(5) 0.48682(16) 0.0611(9) Uani 1 1 d . . .
O1M O 0.2396(4) 0.63527(13) 0.5282(4) 0.056(2) Uani 1 1 d . A .
O2M O 0.2265(6) 0.58298(16) 0.5431(5) 0.121(4) Uani 1 1 d . A .
O3M O 0.1456(4) 0.60895(17) 0.4359(5) 0.077(3) Uani 1 1 d . A .
O4M O 0.2544(4) 0.59995(17) 0.4401(4) 0.078(3) Uani 1 1 d . A .
Cl1N Cl 0.14534(13) 0.73334(6) 0.76682(16) 0.0400(10) Uani 0.847(7) 1 d PDU A 1
O1N O 0.2067(2) 0.74336(13) 0.8319(3) 0.054(2) Uani 0.847(7) 1 d PDU A 1
O2N O 0.0958(3) 0.75748(11) 0.7448(4) 0.051(2) Uani 0.847(7) 1 d PDU A 1
O3N O 0.1195(3) 0.70665(11) 0.7911(3) 0.046(2) Uani 0.847(7) 1 d PDU A 1
O4N O 0.1602(3) 0.72560(13) 0.6992(3) 0.040(2) Uani 0.847(7) 1 d PDU A 1
Cl2N Cl 0.1213(7) 0.7293(3) 0.7568(9) 0.050(3) Uani 0.153(7) 1 d PDU A 2
O1N' O 0.1496(15) 0.7201(7) 0.7015(16) 0.047(3) Uani 0.153(7) 1 d PDU A 2
O2N' O 0.1470(15) 0.7590(4) 0.7889(17) 0.052(4) Uani 0.153(7) 1 d PDU A 2
O3N' O 0.0486(8) 0.7305(7) 0.7154(17) 0.056(5) Uani 0.153(7) 1 d PDU A 2
O4N' O 0.1400(15) 0.7073(5) 0.8208(13) 0.049(5) Uani 0.153(7) 1 d PDU A 2
N1S N 0.1740(4) 0.59691(17) 0.7664(5) 0.049(2) Uani 1 1 d . . .
C2S C 0.1796(6) 0.5777(2) 0.7314(6) 0.056(3) Uani 1 1 d . . .
C3S C 0.1904(8) 0.5535(3) 0.6857(9) 0.123(6) Uani 1 1 d U . .
H3S1 H 0.2230 0.5599 0.6643 0.185 Uiso 1 1 d R . .
H3S2 H 0.1471 0.5485 0.6413 0.185 Uiso 1 1 d R . .
H3S3 H 0.2078 0.5355 0.7198 0.185 Uiso 1 1 d R . .
N1T N 0.2379(6) 0.7507(2) 0.5264(7) 0.105(4) Uani 1 1 d U . .
C2T C 0.2296(6) 0.7646(2) 0.5736(7) 0.070(4) Uani 1 1 d . . .
C3T C 0.2248(7) 0.7821(3) 0.6351(7) 0.087(4) Uani 1 1 d . . .
H3T1 H 0.2360 0.8035 0.6301 0.131 Uiso 1 1 d R . .
H3T2 H 0.1788 0.7808 0.6325 0.131 Uiso 1 1 d R . .
H3T3 H 0.2570 0.7739 0.6865 0.131 Uiso 1 1 d R . .
Cu4 Cu 0.65671(6) 0.68494(3) -0.02956(6) 0.0387(3) Uani 1 1 d . . .
Cu5 Cu 0.70791(6) 0.66550(3) 0.14187(7) 0.0624(4) Uani 1 1 d . . .
Cu6 Cu 0.75194(6) 0.64830(3) 0.31505(6) 0.0436(3) Uani 1 1 d . . .
O1C O 0.7410(3) 0.68251(16) 0.0680(3) 0.0494(19) Uani 1 1 d . C .
C2C C 0.7954(5) 0.7011(2) 0.0817(5) 0.039(3) Uani 1 1 d . . .
C3C C 0.8300(5) 0.7156(2) 0.1532(5) 0.042(3) Uani 1 1 d . C .
H3C H 0.8157 0.7134 0.1954 0.051 Uiso 1 1 calc R . .
C4C C 0.8852(5) 0.7334(2) 0.1639(6) 0.052(3) Uani 1 1 d . . .
H4C H 0.9094 0.7433 0.2139 0.062 Uiso 1 1 calc R C .
C5C C 0.9059(5) 0.7372(2) 0.1032(6) 0.061(3) Uani 1 1 d . C .
H5C H 0.9444 0.7493 0.1110 0.073 Uiso 1 1 calc R . .
C6C C 0.8700(5) 0.7231(2) 0.0310(6) 0.058(3) Uani 1 1 d . . .
H6C H 0.8833 0.7261 -0.0117 0.069 Uiso 1 1 calc R C .
C7C C 0.8147(4) 0.7046(2) 0.0192(5) 0.038(2) Uani 1 1 d . C .
C8C C 0.7781(4) 0.6877(2) -0.0581(5) 0.038(2) Uani 1 1 d . . .
H8C1 H 0.8001 0.6922 -0.0945 0.046 Uiso 1 1 calc R C .
H8C2 H 0.7819 0.6654 -0.0473 0.046 Uiso 1 1 calc R . .
N9C N 0.7050(3) 0.69609(16) -0.0983(4) 0.038(2) Uani 1 1 d . C .
H9C H 0.7030 0.7173 -0.1036 0.045 Uiso 1 1 calc R . .
C10C C 0.6770(5) 0.6832(2) -0.1802(5) 0.045(3) Uani 1 1 d . . .
H10E H 0.6825 0.6607 -0.1770 0.054 Uiso 1 1 calc R C .
H10F H 0.7030 0.6913 -0.2095 0.054 Uiso 1 1 calc R . .
C11C C 0.6020(5) 0.6911(2) -0.2266(5) 0.041(3) Uani 1 1 d . C .
H11C H 0.5962 0.7135 -0.2202 0.049 Uiso 1 1 calc R . .
C12C C 0.5810(5) 0.6846(2) -0.3160(5) 0.049(3) Uani 1 1 d . . .
C13C C 0.5819(7) 0.6556(3) -0.3439(6) 0.097(5) Uani 1 1 d . C .
H13C H 0.5950 0.6387 -0.3081 0.117 Uiso 1 1 calc R . .
C14C C 0.5631(8) 0.6511(3) -0.4261(7) 0.114(6) Uani 1 1 d . . .
H14C H 0.5654 0.6312 -0.4456 0.137 Uiso 1 1 calc R C .
C15C C 0.5415(5) 0.6754(3) -0.4787(6) 0.079(4) Uani 1 1 d . C .
H15C H 0.5275 0.6723 -0.5345 0.094 Uiso 1 1 calc R . .
C16C C 0.5405(5) 0.7035(3) -0.4500(6) 0.065(3) Uani 1 1 d . . .
H16C H 0.5256 0.7203 -0.4862 0.078 Uiso 1 1 calc R C .
C17C C 0.5604(5) 0.7088(2) -0.3693(5) 0.048(3) Uani 1 1 d . C .
H17C H 0.5599 0.7290 -0.3504 0.057 Uiso 1 1 calc R . .
C18C C 0.5573(4) 0.6736(2) -0.1942(5) 0.039(2) Uani 1 1 d . . .
H18E H 0.5095 0.6749 -0.2336 0.046 Uiso 1 1 calc R C .
H18F H 0.5706 0.6517 -0.1876 0.046 Uiso 1 1 calc R . .
N19C N 0.5629(4) 0.68586(17) -0.1167(4) 0.041(2) Uani 1 1 d . C .
H19C H 0.5505 0.7064 -0.1253 0.049 Uiso 1 1 calc R . .
C20C C 0.5127(5) 0.6707(2) -0.0929(5) 0.046(3) Uani 1 1 d . . .
H20E H 0.5254 0.6490 -0.0804 0.055 Uiso 1 1 calc R C .
H20F H 0.4676 0.6714 -0.1384 0.055 Uiso 1 1 calc R . .
C21C C 0.5086(4) 0.6858(2) -0.0214(5) 0.041(3) Uani 1 1 d . C .
C22C C 0.4472(5) 0.6963(2) -0.0250(6) 0.052(3) Uani 1 1 d . . .
H22C H 0.4082 0.6950 -0.0742 0.063 Uiso 1 1 calc R C .
C23C C 0.4413(5) 0.7087(2) 0.0415(7) 0.059(3) Uani 1 1 d . C .
H23C H 0.3990 0.7161 0.0380 0.070 Uiso 1 1 calc R . .
C24C C 0.4972(6) 0.7100(2) 0.1113(6) 0.059(3) Uani 1 1 d . . .
H24C H 0.4936 0.7179 0.1576 0.071 Uiso 1 1 calc R C .
C25C C 0.5599(5) 0.6999(2) 0.1165(6) 0.049(3) Uani 1 1 d . C .
H25C H 0.5987 0.7014 0.1659 0.059 Uiso 1 1 calc R . .
C26C C 0.5661(5) 0.6878(2) 0.0502(5) 0.045(3) Uani 1 1 d . . .
O27C O 0.6245(3) 0.67618(16) 0.0526(4) 0.0523(19) Uani 1 1 d . C .
O1D O 0.6728(3) 0.64885(17) 0.2146(4) 0.060(2) Uani 1 1 d . B .
C2D C 0.6120(5) 0.6353(2) 0.1989(6) 0.046(3) Uani 1 1 d . . .
C3D C 0.5770(5) 0.6193(2) 0.1275(6) 0.061(3) Uani 1 1 d . B .
H3D H 0.5955 0.6173 0.0890 0.073 Uiso 1 1 calc R . .
C4D C 0.5155(5) 0.6065(2) 0.1142(6) 0.058(3) Uani 1 1 d . . .
H4D H 0.4911 0.5962 0.0650 0.070 Uiso 1 1 calc R B .
C5D C 0.4881(6) 0.6080(3) 0.1686(6) 0.065(3) Uani 1 1 d . B .
H5D H 0.4450 0.5993 0.1579 0.078 Uiso 1 1 calc R . .
C6D C 0.5251(5) 0.6227(3) 0.2399(6) 0.065(4) Uani 1 1 d . . .
H6D H 0.5077 0.6229 0.2797 0.078 Uiso 1 1 calc R B .
C7D C 0.5868(5) 0.6374(2) 0.2569(6) 0.050(3) Uani 1 1 d . B .
C8D C 0.6248(5) 0.6545(3) 0.3317(6) 0.057(3) Uani 1 1 d . . .
H8D1 H 0.5998 0.6533 0.3662 0.068 Uiso 1 1 calc R B .
H8D2 H 0.6272 0.6763 0.3186 0.068 Uiso 1 1 calc R . .
N9D N 0.6958(4) 0.64246(18) 0.3777(4) 0.044(2) Uani 1 1 d . B .
H9D H 0.6921 0.6215 0.3832 0.053 Uiso 1 1 calc R . .
C10D C 0.7236(5) 0.6556(2) 0.4596(5) 0.055(3) Uani 1 1 d . . .
H10G H 0.6937 0.6499 0.4861 0.066 Uiso 1 1 calc R B .
H10H H 0.7237 0.6783 0.4557 0.066 Uiso 1 1 calc R . .
C11D C 0.7948(5) 0.6448(2) 0.5105(5) 0.044(3) Uani 1 1 d . B .
H11D H 0.7963 0.6220 0.5066 0.053 Uiso 1 1 calc R . .
C12D C 0.8136(5) 0.6537(2) 0.5992(6) 0.048(3) Uani 1 1 d . . .
C13D C 0.7899(7) 0.6354(3) 0.6437(7) 0.081(4) Uani 1 1 d . B .
H13D H 0.7662 0.6170 0.6213 0.098 Uiso 1 1 calc R . .
C14D C 0.8008(7) 0.6438(3) 0.7212(6) 0.088(5) Uani 1 1 d . . .
H14D H 0.7835 0.6314 0.7510 0.106 Uiso 1 1 calc R B .
C15D C 0.8359(7) 0.6696(3) 0.7542(6) 0.076(4) Uani 1 1 d . B .
H15D H 0.8444 0.6750 0.8076 0.091 Uiso 1 1 calc R . .
C16D C 0.8586(7) 0.6875(3) 0.7113(6) 0.074(4) Uani 1 1 d . . .
H16D H 0.8832 0.7056 0.7348 0.089 Uiso 1 1 calc R B .
C17D C 0.8467(6) 0.6801(2) 0.6326(6) 0.062(3) Uani 1 1 d . B .
H17D H 0.8618 0.6934 0.6024 0.074 Uiso 1 1 calc R . .
C18D C 0.8469(5) 0.6587(2) 0.4835(5) 0.045(3) Uani 1 1 d . . .
H18G H 0.8397 0.6811 0.4772 0.054 Uiso 1 1 calc R B .
H18H H 0.8930 0.6551 0.5254 0.054 Uiso 1 1 calc R . .
N19D N 0.8419(4) 0.64529(17) 0.4061(4) 0.039(2) Uani 1 1 d . B .
H19D H 0.8527 0.6246 0.4149 0.046 Uiso 1 1 calc R . .
C20D C 0.8967(4) 0.6606(2) 0.3878(5) 0.042(3) Uani 1 1 d . . .
H20G H 0.8853 0.6825 0.3767 0.050 Uiso 1 1 calc R B .
H20H H 0.9401 0.6593 0.4358 0.050 Uiso 1 1 calc R . .
C21D C 0.9059(4) 0.6468(2) 0.3184(5) 0.035(2) Uani 1 1 d . B .
C22D C 0.9688(5) 0.6382(2) 0.3254(5) 0.040(3) Uani 1 1 d . . .
H22D H 1.0049 0.6376 0.3771 0.048 Uiso 1 1 calc R B .
C23D C 0.9817(5) 0.63025(19) 0.2611(5) 0.040(3) Uani 1 1 d . B .
H23D H 1.0262 0.6249 0.2678 0.049 Uiso 1 1 calc R . .
C24D C 0.9282(5) 0.63025(19) 0.1856(5) 0.040(3) Uani 1 1 d . . .
H24D H 0.9363 0.6248 0.1402 0.048 Uiso 1 1 calc R B .
C25D C 0.8643(5) 0.6380(2) 0.1761(5) 0.044(3) Uani 1 1 d . B .
H25D H 0.8280 0.6375 0.1245 0.053 Uiso 1 1 calc R . .
C26D C 0.8523(5) 0.6467(2) 0.2435(6) 0.042(3) Uani 1 1 d . . .
O27D O 0.7902(3) 0.65515(15) 0.2365(3) 0.0487(18) Uani 1 1 d . B .
Cl1O Cl 0.73421(19) 0.73040(8) 0.30432(19) 0.0456(12) Uani 0.661(6) 1 d PDU B 1
O1O O 0.7615(4) 0.70388(13) 0.3540(4) 0.055(2) Uani 0.661(6) 1 d PDU B 1
O2O O 0.7149(4) 0.72218(17) 0.2217(3) 0.050(2) Uani 0.661(6) 1 d PDU B 1
O3O O 0.7843(4) 0.75433(15) 0.3268(5) 0.059(3) Uani 0.661(6) 1 d PDU B 1
O4O O 0.6752(3) 0.74100(18) 0.3145(4) 0.052(2) Uani 0.661(6) 1 d PDU B 1
Cl2O Cl 0.7418(4) 0.73152(15) 0.3265(4) 0.0457(19) Uani 0.339(6) 1 d PDU B 2
O1O' O 0.7512(7) 0.7329(3) 0.4089(4) 0.052(4) Uani 0.339(6) 1 d PDU B 2
O2O' O 0.7937(7) 0.7493(3) 0.3164(9) 0.057(4) Uani 0.339(6) 1 d PDU B 2
O3O' O 0.7460(7) 0.70016(19) 0.3045(8) 0.048(3) Uani 0.339(6) 1 d PDU B 2
O4O' O 0.6761(5) 0.7437(3) 0.2762(7) 0.057(4) Uani 0.339(6) 1 d PDU B 2
Cl1P Cl 0.70022(15) 0.60649(6) -0.01072(15) 0.0558(10) Uani 0.903(5) 1 d PDU C 1
O1P O 0.7028(3) 0.61341(13) 0.0674(2) 0.053(2) Uani 0.903(5) 1 d PDU C 1
O2P O 0.6626(3) 0.62998(11) -0.0664(3) 0.056(2) Uani 0.903(5) 1 d PDU C 1
O3P O 0.7683(2) 0.60559(13) -0.0060(4) 0.056(2) Uani 0.903(5) 1 d PDU C 1
O4P O 0.6683(3) 0.57722(10) -0.0367(4) 0.073(2) Uani 0.903(5) 1 d PDU C 1
Cl2P Cl 0.6527(12) 0.6071(5) -0.0443(13) 0.061(3) Uani 0.097(5) 1 d PDU C 2
O1P' O 0.675(2) 0.6361(6) -0.005(3) 0.057(4) Uani 0.097(5) 1 d PDU C 2
O2P' O 0.649(3) 0.6088(11) -0.1242(17) 0.060(5) Uani 0.097(5) 1 d PDU C 2
O3P' O 0.5865(16) 0.5999(11) -0.048(3) 0.064(7) Uani 0.097(5) 1 d PDU C 2
O4P' O 0.700(2) 0.5835(8) 0.000(3) 0.064(6) Uani 0.097(5) 1 d PDU C 2
N1U N 0.6268(7) 0.7466(3) -0.0368(9) 0.123(5) Uani 1 1 d U . .
C2U C 0.6626(7) 0.7578(3) 0.0223(10) 0.094(5) Uani 1 1 d . . .
C3U C 0.7048(7) 0.7738(3) 0.0906(8) 0.096(5) Uani 1 1 d U . .
H3U1 H 0.6892 0.7950 0.0892 0.143 Uiso 1 1 d R . .
H3U2 H 0.7050 0.7634 0.1380 0.143 Uiso 1 1 d R . .
H3U3 H 0.7508 0.7739 0.0929 0.143 Uiso 1 1 d R . .
Cu7 Cu 0.92730(11) 0.53392(3) 0.08176(11) 0.1017(6) Uani 1 1 d U . .
Cu8 Cu 1.0000 0.5000 0.0000 0.1206(10) Uani 1 2 d SU . .
O1E O 0.9121(6) 0.5150(2) -0.0218(6) 0.109(4) Uani 1 1 d . . .
C2E C 0.8680(11) 0.5295(3) -0.0842(11) 0.128(9) Uani 1 1 d . . .
C3E C 0.8821(11) 0.5396(3) -0.1466(11) 0.144(8) Uani 1 1 d . . .
H3E H 0.9245 0.5350 -0.1479 0.173 Uiso 1 1 calc R . .
C4E C 0.8336(12) 0.5566(4) -0.2081(11) 0.163(11) Uani 1 1 d . . .
H4E H 0.8440 0.5640 -0.2504 0.195 Uiso 1 1 calc R . .
C5E C 0.7699(11) 0.5630(3) -0.2090(10) 0.138(8) Uani 1 1 d . . .
H5E H 0.7369 0.5746 -0.2507 0.166 Uiso 1 1 calc R . .
C6E C 0.7574(11) 0.5513(3) -0.1451(10) 0.149(9) Uani 1 1 d . . .
H6E H 0.7147 0.5553 -0.1442 0.179 Uiso 1 1 calc R . .
C7E C 0.8032(9) 0.5344(3) -0.0845(8) 0.105(6) Uani 1 1 d . . .
C8E C 0.7890(8) 0.5254(3) -0.0142(8) 0.104(6) Uani 1 1 d . . .
H8E1 H 0.7411 0.5301 -0.0260 0.125 Uiso 1 1 calc R . .
H8E2 H 0.7954 0.5030 -0.0059 0.125 Uiso 1 1 calc R . .
N9E N 0.8315(7) 0.5407(2) 0.0570(7) 0.110(5) Uani 1 1 d . . .
H9E H 0.8246 0.5614 0.0443 0.132 Uiso 1 1 calc R . .
C10E C 0.8068(8) 0.5361(2) 0.1241(8) 0.098(6) Uani 1 1 d . . .
H10I H 0.7588 0.5425 0.1046 0.118 Uiso 1 1 calc R . .
H10J H 0.8096 0.5141 0.1384 0.118 Uiso 1 1 calc R . .
C11E C 0.8500(9) 0.5549(3) 0.1984(8) 0.102(6) Uani 1 1 d . . .
H11E H 0.8491 0.5764 0.1795 0.123 Uiso 1 1 calc R . .
C12E C 0.8135(9) 0.5554(3) 0.2544(8) 0.110(6) Uani 1 1 d . . .
C13E C 0.7552(8) 0.5726(2) 0.2369(8) 0.092(5) Uani 1 1 d . . .
H13E H 0.7368 0.5840 0.1885 0.110 Uiso 1 1 calc R . .
C14E C 0.7236(9) 0.5736(3) 0.2887(8) 0.106(6) Uani 1 1 d . . .
H14E H 0.6834 0.5853 0.2755 0.128 Uiso 1 1 calc R . .
C15E C 0.7504(8) 0.5576(3) 0.3586(9) 0.108(6) Uani 1 1 d . . .
H15E H 0.7268 0.5574 0.3921 0.130 Uiso 1 1 calc R . .
C16E C 0.8104(7) 0.5416(3) 0.3826(7) 0.088(4) Uani 1 1 d . . .
H16E H 0.8294 0.5319 0.4334 0.105 Uiso 1 1 calc R . .
C17E C 0.8432(7) 0.5401(3) 0.3296(8) 0.092(5) Uani 1 1 d . . .
H17E H 0.8842 0.5290 0.3442 0.111 Uiso 1 1 calc R . .
C18E C 0.9226(9) 0.5465(3) 0.2405(9) 0.112(7) Uani 1 1 d . . .
H18I H 0.9432 0.5584 0.2908 0.134 Uiso 1 1 calc R . .
H18J H 0.9262 0.5245 0.2547 0.134 Uiso 1 1 calc R . .
N19E N 0.9598(8) 0.5522(2) 0.1925(6) 0.116(6) Uani 1 1 d . . .
H19E H 0.9591 0.5733 0.1856 0.139 Uiso 1 1 calc R . .
C20E C 1.0315(9) 0.5441(3) 0.2428(9) 0.126(8) Uani 1 1 d . . .
H20I H 1.0345 0.5216 0.2497 0.152 Uiso 1 1 calc R . .
H20J H 1.0443 0.5533 0.2964 0.152 Uiso 1 1 calc R . .
C21E C 1.0833(10) 0.5541(3) 0.2114(8) 0.113(7) Uani 1 1 d . . .
C22E C 1.1387(8) 0.5735(2) 0.2541(8) 0.100(6) Uani 1 1 d . . .
H22E H 1.1434 0.5831 0.3025 0.120 Uiso 1 1 calc R . .
C23E C 1.1854(10) 0.5778(3) 0.2228(12) 0.139(9) Uani 1 1 d . . .
H23E H 1.2252 0.5892 0.2532 0.167 Uiso 1 1 calc R . .
C24E C 1.1778(10) 0.5668(3) 0.1513(10) 0.132(8) Uani 1 1 d . . .
H24E H 1.2096 0.5715 0.1295 0.158 Uiso 1 1 calc R . .
C25E C 1.1219(8) 0.5486(3) 0.1103(9) 0.103(6) Uani 1 1 d . . .
H25E H 1.1171 0.5402 0.0605 0.124 Uiso 1 1 calc R . .
C26E C 1.0724(9) 0.5417(3) 0.1375(8) 0.097(6) Uani 1 1 d . . .
O27E O 1.0191(6) 0.5240(2) 0.0961(5) 0.106(4) Uani 1 1 d . . .
Cl1Q Cl 0.9107(4) 0.45374(11) 0.1448(4) 0.0953(19) Uani 0.511(7) 1 d PDU D 1
O1Q O 0.8821(7) 0.4663(2) 0.1967(7) 0.100(3) Uani 0.511(7) 1 d PDU D 1
O2Q O 0.9449(6) 0.4777(2) 0.1219(8) 0.102(3) Uani 0.511(7) 1 d PDU D 1
O3Q O 0.9583(6) 0.4299(2) 0.1863(8) 0.093(3) Uani 0.511(7) 1 d PDU D 1
O4Q O 0.8574(6) 0.4412(3) 0.0742(6) 0.108(4) Uani 0.511(7) 1 d PDU D 1
Cl2Q Cl 0.9291(4) 0.44785(11) 0.1274(4) 0.098(2) Uani 0.489(7) 1 d PDU D 2
O1Q' O 0.8639(5) 0.4338(3) 0.0838(8) 0.103(3) Uani 0.489(7) 1 d PDU D 2
O2Q' O 0.9678(7) 0.4291(3) 0.1957(6) 0.098(3) Uani 0.489(7) 1 d PDU D 2
O3Q' O 0.9204(8) 0.47789(16) 0.1542(8) 0.101(3) Uani 0.489(7) 1 d PDU D 2
O4Q' O 0.9647(7) 0.4503(2) 0.0765(8) 0.100(3) Uani 0.489(7) 1 d PDU D 2
N1V N 0.9379(6) 0.5855(2) 0.0347(6) 0.086(3) Uani 1 1 d U . .
C2V C 0.9270(7) 0.6001(3) -0.0147(8) 0.087(5) Uani 1 1 d . . .
C3V C 0.9129(10) 0.6239(4) -0.0718(11) 0.168(8) Uani 1 1 d U . .
H3V1 H 0.9136 0.6441 -0.0481 0.252 Uiso 1 1 d R . .
H3V2 H 0.9468 0.6233 -0.0942 0.252 Uiso 1 1 d R . .
H3V3 H 0.8678 0.6201 -0.1145 0.252 Uiso 1 1 d R . .
Cu9 Cu 0.61942(13) 0.47429(5) 0.52537(14) 0.0375(6) Uani 0.50 1 d PU E -1
Cu10 Cu 0.47568(12) 0.49142(5) 0.48518(14) 0.0469(7) Uani 0.50 1 d PDU E -1
Cu11 Cu 0.33916(14) 0.51615(5) 0.44202(15) 0.0441(7) Uani 0.50 1 d PU E -1
O1F O 0.5592(4) 0.4851(3) 0.5770(5) 0.042(2) Uani 0.50 1 d PDU E -1
C2F C 0.5710(12) 0.4775(5) 0.6543(12) 0.040(3) Uani 0.50 1 d PU E -1
C3F C 0.5174(11) 0.4676(4) 0.6717(12) 0.040(3) Uani 0.50 1 d PU E -1
H3F H 0.4731 0.4662 0.6300 0.048 Uiso 0.50 1 calc PR E -1
C4F C 0.5276(10) 0.4602(5) 0.7461(12) 0.043(3) Uani 0.50 1 d PU E -1
H4F H 0.4905 0.4544 0.7579 0.052 Uiso 0.50 1 calc PR E -1
C5F C 0.5935(11) 0.4608(4) 0.8071(14) 0.043(3) Uani 0.50 1 d PU E -1
H5F H 0.6013 0.4545 0.8597 0.051 Uiso 0.50 1 calc PR E -1
C6F C 0.6465(11) 0.4705(5) 0.7910(13) 0.043(3) Uani 0.50 1 d PU E -1
H6F H 0.6908 0.4719 0.8324 0.051 Uiso 0.50 1 calc PR E -1
C7F C 0.6340(12) 0.4784(5) 0.7120(13) 0.041(3) Uani 0.50 1 d PU E -1
C8F C 0.6872(10) 0.4919(4) 0.6904(11) 0.039(3) Uani 0.50 1 d PU E -1
H8F1 H 0.6733 0.5132 0.6723 0.047 Uiso 0.50 1 calc PR E -1
H8F2 H 0.7293 0.4932 0.7401 0.047 Uiso 0.50 1 calc PR E -1
N9F N 0.7044(8) 0.4771(3) 0.6299(9) 0.037(2) Uani 0.50 1 d PU E -1
H9F H 0.7180 0.4572 0.6471 0.045 Uiso 0.50 1 calc PR E -1
C10F C 0.7622(10) 0.4929(4) 0.6256(11) 0.036(3) Uani 0.50 1 d PU E -1
H10K H 0.8009 0.4923 0.6789 0.043 Uiso 0.50 1 calc PR E -1
H10L H 0.7503 0.5146 0.6114 0.043 Uiso 0.50 1 calc PR E -1
C11F C 0.7834(10) 0.4783(4) 0.5639(13) 0.038(2) Uani 0.50 1 d PU E -1
H11F H 0.7853 0.4556 0.5703 0.046 Uiso 0.50 1 calc PR E -1
C12F C 0.8516(11) 0.4902(4) 0.5721(12) 0.039(3) Uani 0.50 1 d PU E -1
C13F C 0.8778(11) 0.5179(4) 0.6116(12) 0.042(3) Uani 0.50 1 d PU E -1
H13F H 0.8519 0.5307 0.6302 0.050 Uiso 0.50 1 calc PR E -1
C14F C 0.9434(12) 0.5260(5) 0.6226(12) 0.043(3) Uani 0.50 1 d PU E -1
H14F H 0.9633 0.5439 0.6523 0.052 Uiso 0.50 1 calc PR E -1
C15F C 0.9790(11) 0.5093(5) 0.5925(12) 0.045(3) Uani 0.50 1 d PU E -1
H15F H 1.0225 0.5158 0.5979 0.054 Uiso 0.50 1 calc PR E -1
C16F C 0.9509(11) 0.4816(5) 0.5525(12) 0.043(3) Uani 0.50 1 d PU E -1
H16F H 0.9771 0.4688 0.5343 0.052 Uiso 0.50 1 calc PR E -1
C17F C 0.8887(10) 0.4733(5) 0.5401(12) 0.042(3) Uani 0.50 1 d PU E -1
H17F H 0.8692 0.4556 0.5089 0.050 Uiso 0.50 1 calc PR E -1
C18F C 0.7330(10) 0.4870(4) 0.4774(11) 0.037(3) Uani 0.50 1 d PU E -1
H18K H 0.7250 0.5094 0.4746 0.045 Uiso 0.50 1 calc PR E -1
H18L H 0.7537 0.4819 0.4399 0.045 Uiso 0.50 1 calc PR E -1
N19F N 0.6673(9) 0.4709(3) 0.4520(10) 0.040(2) Uani 0.50 1 d PU E -1
H19F H 0.6767 0.4502 0.4503 0.048 Uiso 0.50 1 calc PR E -1
C20F C 0.6218(10) 0.4798(4) 0.3675(11) 0.042(3) Uani 0.50 1 d PU E -1
H20K H 0.6093 0.5016 0.3671 0.051 Uiso 0.50 1 calc PR E -1
H20L H 0.6478 0.4779 0.3342 0.051 Uiso 0.50 1 calc PR E -1
C21F C 0.5590(10) 0.4616(4) 0.3300(11) 0.042(2) Uani 0.50 1 d PU E -1
C22F C 0.5406(10) 0.4483(4) 0.2545(11) 0.045(3) Uani 0.50 1 d PU E -1
H22F H 0.5701 0.4501 0.2282 0.054 Uiso 0.50 1 calc PR E -1
C23F C 0.4808(10) 0.4327(4) 0.2182(12) 0.046(3) Uani 0.50 1 d PU E -1
H23F H 0.4682 0.4240 0.1666 0.055 Uiso 0.50 1 calc PR E -1
C24F C 0.4396(10) 0.4299(4) 0.2577(11) 0.045(3) Uani 0.50 1 d PU E -1
H24F H 0.3999 0.4177 0.2338 0.054 Uiso 0.50 1 calc PR E -1
C25F C 0.4518(10) 0.4433(4) 0.3282(11) 0.045(3) Uani 0.50 1 d PU E -1
H25F H 0.4199 0.4421 0.3513 0.054 Uiso 0.50 1 calc PR E -1
C26F C 0.5114(11) 0.4587(4) 0.3658(12) 0.043(2) Uani 0.50 1 d PU E -1
O27F O 0.5301(6) 0.4733(3) 0.4366(7) 0.042(2) Uani 0.50 1 d PDU E -1
O1G O 0.3949(7) 0.4997(3) 0.3919(7) 0.053(3) Uani 0.50 1 d PU E -1
C2G C 0.3874(14) 0.5140(5) 0.3202(14) 0.054(3) Uani 0.50 1 d PU E -1
C3G C 0.4446(13) 0.5262(5) 0.3196(14) 0.056(4) Uani 0.50 1 d PU E -1
H3G H 0.4869 0.5244 0.3645 0.067 Uiso 0.50 1 calc PR E -1
C4G C 0.4379(13) 0.5425(5) 0.2447(15) 0.056(4) Uani 0.50 1 d PU E -1
H4G H 0.4758 0.5512 0.2389 0.068 Uiso 0.50 1 calc PR E -1
C5G C 0.3705(12) 0.5442(5) 0.1826(14) 0.059(4) Uani 0.50 1 d PU E -1
H5G H 0.3630 0.5544 0.1340 0.070 Uiso 0.50 1 calc PR E -1
C6G C 0.3171(12) 0.5313(5) 0.1925(13) 0.058(4) Uani 0.50 1 d PU E -1
H6G H 0.2731 0.5326 0.1504 0.069 Uiso 0.50 1 calc PR E -1
C7G C 0.3257(13) 0.5163(5) 0.2622(13) 0.054(3) Uani 0.50 1 d PU E -1
C8G C 0.2679(11) 0.5026(5) 0.2735(12) 0.054(3) Uani 0.50 1 d PU E -1
H8F3 H 0.2265 0.5050 0.2233 0.065 Uiso 0.50 1 calc PR E -1
H8F4 H 0.2763 0.4804 0.2836 0.065 Uiso 0.50 1 calc PR E -1
N9G N 0.2555(9) 0.5162(4) 0.3396(10) 0.051(3) Uani 0.50 1 d PU E -1
H9G H 0.2454 0.5367 0.3262 0.061 Uiso 0.50 1 calc PR E -1
C10G C 0.1929(11) 0.5025(5) 0.3436(13) 0.051(3) Uani 0.50 1 d PU E -1
H10M H 0.1537 0.5052 0.2914 0.061 Uiso 0.50 1 calc PR E -1
H10N H 0.1998 0.4803 0.3545 0.061 Uiso 0.50 1 calc PR E -1
C11G C 0.1783(12) 0.5174(5) 0.4072(13) 0.051(3) Uani 0.50 1 d PU E -1
H11G H 0.1741 0.5397 0.3941 0.061 Uiso 0.50 1 calc PR E -1
C12G C 0.1089(12) 0.5077(5) 0.4017(13) 0.053(3) Uani 0.50 1 d PU E -1
C13G C 0.0785(13) 0.4806(5) 0.3625(13) 0.054(4) Uani 0.50 1 d PU E -1
H13G H 0.1003 0.4671 0.3400 0.065 Uiso 0.50 1 calc PR E -1
C14G C 0.0129(13) 0.4746(5) 0.3586(13) 0.058(4) Uani 0.50 1 d PU E -1
H14G H -0.0094 0.4564 0.3329 0.069 Uiso 0.50 1 calc PR E -1
C15G C -0.0196(12) 0.4934(5) 0.3893(12) 0.057(4) Uani 0.50 1 d PU E -1
H15G H -0.0640 0.4885 0.3841 0.069 Uiso 0.50 1 calc PR E -1
C16G C 0.0121(12) 0.5196(5) 0.4284(13) 0.057(4) Uani 0.50 1 d PU E -1
H16G H -0.0100 0.5325 0.4519 0.068 Uiso 0.50 1 calc PR E -1
C17G C 0.0763(12) 0.5275(6) 0.4339(13) 0.054(3) Uani 0.50 1 d PU E -1
H17G H 0.0973 0.5460 0.4591 0.065 Uiso 0.50 1 calc PR E -1
C18G C 0.2277(11) 0.5153(5) 0.4894(14) 0.048(3) Uani 0.50 1 d PU E -1
H18M H 0.2375 0.4934 0.5037 0.058 Uiso 0.50 1 calc PR E -1
H18N H 0.2077 0.5240 0.5246 0.058 Uiso 0.50 1 calc PR E -1
N19G N 0.2928(9) 0.5315(4) 0.5052(10) 0.049(3) Uani 0.50 1 d PU E -1
H19G H 0.2807 0.5515 0.4880 0.058 Uiso 0.50 1 calc PR E -1
C20G C 0.3360(11) 0.5338(5) 0.5910(13) 0.051(3) Uani 0.50 1 d PU E -1
H20M H 0.3487 0.5130 0.6134 0.061 Uiso 0.50 1 calc PR E -1
H20N H 0.3101 0.5437 0.6181 0.061 Uiso 0.50 1 calc PR E -1
C21G C 0.3990(11) 0.5519(5) 0.6076(12) 0.053(3) Uani 0.50 1 d PU E -1
C22G C 0.4106(11) 0.5806(5) 0.6413(12) 0.060(3) Uani 0.50 1 d PU E -1
H22G H 0.3775 0.5899 0.6554 0.072 Uiso 0.50 1 calc PR E -1
C23G C 0.4702(11) 0.5960(5) 0.6549(13) 0.065(3) Uani 0.50 1 d PU E -1
H23G H 0.4787 0.6156 0.6794 0.078 Uiso 0.50 1 calc PR E -1
C24G C 0.5171(11) 0.5822(5) 0.6322(13) 0.063(3) Uani 0.50 1 d PU E -1
H24G H 0.5585 0.5926 0.6433 0.075 Uiso 0.50 1 calc PR E -1
C25G C 0.5071(11) 0.5550(5) 0.5955(13) 0.057(3) Uani 0.50 1 d PU E -1
H25G H 0.5400 0.5465 0.5796 0.069 Uiso 0.50 1 calc PR E -1
C26G C 0.4458(11) 0.5394(5) 0.5811(13) 0.051(3) Uani 0.50 1 d PU E -1
O27G O 0.4273(7) 0.5130(3) 0.5353(7) 0.045(2) Uani 0.50 1 d PU E -1
Cl1R Cl 0.3476(3) 0.43087(9) 0.5002(3) 0.0678(17) Uani 0.592(7) 1 d PDU F 1
O1R O 0.3772(5) 0.46088(13) 0.5078(6) 0.064(3) Uani 0.592(7) 1 d PDU F 1
O2R O 0.2753(3) 0.43339(19) 0.4719(5) 0.059(3) Uani 0.592(7) 1 d PDU F 1
O3R O 0.3747(5) 0.4159(2) 0.5770(4) 0.105(4) Uani 0.592(7) 1 d PDU F 1
O4R O 0.3639(5) 0.4130(2) 0.4442(5) 0.088(3) Uani 0.592(7) 1 d PDU F 1
Cl2R Cl 0.3499(3) 0.43110(12) 0.4779(3) 0.0568(19) Uani 0.408(7) 1 d PDU F 2
O1R' O 0.4202(4) 0.4372(3) 0.4962(8) 0.068(3) Uani 0.408(7) 1 d PDU F 2
O2R' O 0.3183(6) 0.45847(19) 0.4899(8) 0.064(3) Uani 0.408(7) 1 d PDU F 2
O3R' O 0.3455(7) 0.4071(2) 0.5293(6) 0.070(4) Uani 0.408(7) 1 d PDU F 2
O4R' O 0.3163(6) 0.4215(3) 0.3956(4) 0.068(4) Uani 0.408(7) 1 d PDU F 2
N1W N 0.6237(7) 0.4256(3) 0.5674(9) 0.126(5) Uani 1 1 d U . .
C2W C 0.5918(6) 0.4112(3) 0.5855(7) 0.065(4) Uani 1 1 d . E .
C3W C 0.5541(7) 0.3944(3) 0.6118(9) 0.107(5) Uani 1 1 d U . .
H3W1 H 0.5515 0.3737 0.5904 0.161 Uiso 1 1 d R E .
H3W2 H 0.5740 0.3936 0.6704 0.161 Uiso 1 1 d R . .
H3W3 H 0.5086 0.4032 0.5924 0.161 Uiso 1 1 d R . .
N1X N 0.2825(5) 0.5972(2) 1.0330(6) 0.080(3) Uani 1 1 d U . .
C2X C 0.2856(7) 0.5779(3) 0.9925(7) 0.081(4) Uani 1 1 d . . .
C3X C 0.2932(7) 0.5531(3) 0.9414(7) 0.096(5) Uani 1 1 d . . .
H3X1 H 0.2955 0.5623 0.8939 0.144 Uiso 1 1 d R . .
H3X2 H 0.3346 0.5413 0.9708 0.144 Uiso 1 1 d R . .
H3X3 H 0.2538 0.5395 0.9249 0.144 Uiso 1 1 d R . .
N1Y N 0.6847(12) 0.4944(5) 0.1940(14) 0.129(9) Uani 0.544(11) 1 d PDU G 1
C2Y C 0.6408(13) 0.5097(6) 0.1697(15) 0.144(10) Uani 0.544(11) 1 d PDU G 1
C3Y C 0.5893(15) 0.5295(6) 0.116(2) 0.179(12) Uani 0.544(11) 1 d PDU G 1
H3Y1 H 0.6114 0.5439 0.1603 0.268 Uiso 0.544(11) 1 d PR G 1
H3Y2 H 0.5642 0.5410 0.0667 0.268 Uiso 0.544(11) 1 d PR G 1
H3Y3 H 0.5579 0.5165 0.1282 0.268 Uiso 0.544(11) 1 d PR G 1
N1Y' N 0.4943(14) 0.5390(7) -0.0211(18) 0.135(9) Uani 0.456(11) 1 d PDU G 2
C2Y' C 0.5375(13) 0.5283(8) -0.0274(19) 0.123(9) Uani 0.456(11) 1 d PDU G 2
C3Y' C 0.5828(14) 0.5120(7) -0.0524(19) 0.112(9) Uani 0.456(11) 1 d PDU G 2
H3Y4 H 0.5827 0.5207 -0.1018 0.168 Uiso 0.456(11) 1 d PR G 2
H3Y5 H 0.6288 0.5128 -0.0100 0.168 Uiso 0.456(11) 1 d PR G 2
H3Y6 H 0.5674 0.4907 -0.0617 0.168 Uiso 0.456(11) 1 d PR G 2

loop_
_atom_site_aniso_label
_atom_site_aniso_U_11
_atom_site_aniso_U_22
_atom_site_aniso_U_33
_atom_site_aniso_U_23
_atom_site_aniso_U_13
_atom_site_aniso_U_12
Cu1 0.0424(8) 0.0484(7) 0.0197(6) 0.0011(5) 0.0170(6) 0.0005(6)
Cu2 0.0418(8) 0.0528(7) 0.0204(6) 0.0053(5) 0.0161(6) 0.0028(6)
Cu3 0.0431(8) 0.0447(7) 0.0257(7) 0.0024(5) 0.0217(6) 0.0030(6)
O1A 0.040(4) 0.048(4) 0.015(3) 0.002(3) 0.011(3) -0.003(3)
C2A 0.045(7) 0.037(6) 0.019(5) 0.010(5) 0.014(5) 0.003(5)
C3A 0.080(9) 0.033(6) 0.030(6) 0.008(5) 0.029(6) 0.005(6)
C4A 0.100(10) 0.033(6) 0.037(7) 0.001(5) 0.037(7) -0.001(6)
C5A 0.083(9) 0.034(6) 0.027(6) 0.009(5) 0.007(6) -0.017(6)
C6A 0.059(8) 0.046(6) 0.027(6) 0.009(5) 0.015(6) -0.001(6)
C7A 0.054(7) 0.034(6) 0.018(5) -0.006(4) 0.009(5) 0.000(5)
C8A 0.046(7) 0.061(7) 0.036(7) 0.001(5) 0.017(6) -0.010(6)
N9A 0.051(6) 0.038(5) 0.025(5) -0.002(4) 0.019(4) -0.001(4)
C10A 0.040(6) 0.050(6) 0.032(6) -0.002(5) 0.022(5) 0.001(5)
C11A 0.043(6) 0.047(6) 0.029(6) 0.001(5) 0.023(5) -0.001(5)
C12A 0.055(7) 0.036(6) 0.031(6) -0.001(5) 0.028(5) 0.001(5)
C13A 0.086(9) 0.049(7) 0.033(7) 0.006(5) 0.030(6) 0.006(6)
C14A 0.107(11) 0.061(8) 0.045(8) -0.003(6) 0.044(8) 0.018(7)
C15A 0.073(9) 0.073(8) 0.040(7) -0.001(6) 0.041(7) 0.011(7)
C16A 0.066(8) 0.064(8) 0.043(7) 0.012(6) 0.036(6) 0.000(6)
C17A 0.049(7) 0.045(6) 0.047(7) 0.014(5) 0.026(6) 0.015(5)
C18A 0.053(7) 0.045(6) 0.021(5) 0.002(4) 0.016(5) 0.001(5)
N19A 0.047(6) 0.038(5) 0.031(5) 0.006(4) 0.018(4) 0.001(4)
C20A 0.052(8) 0.061(7) 0.019(6) -0.002(5) 0.005(5) -0.005(6)
C21A 0.036(6) 0.060(7) 0.026(6) 0.001(5) 0.017(5) 0.005(5)
C22A 0.064(9) 0.084(9) 0.039(7) 0.023(6) 0.023(7) 0.005(7)
C23A 0.050(8) 0.081(9) 0.076(10) 0.033(7) 0.034(8) 0.019(7)
C24A 0.053(8) 0.051(7) 0.059(8) 0.003(6) 0.034(7) 0.012(6)
C25A 0.043(7) 0.048(6) 0.042(7) -0.012(5) 0.024(6) -0.009(6)
C26A 0.042(7) 0.042(6) 0.037(7) 0.000(5) 0.020(6) -0.005(5)
O27A 0.043(4) 0.059(4) 0.018(4) 0.007(3) 0.014(3) 0.009(4)
O1B 0.042(4) 0.052(4) 0.025(4) 0.004(3) 0.017(3) 0.004(4)
C2B 0.042(7) 0.040(6) 0.029(6) 0.009(5) 0.016(6) 0.006(5)
C3B 0.048(7) 0.047(6) 0.043(7) 0.011(5) 0.024(6) 0.009(6)
C4B 0.084(10) 0.043(7) 0.030(6) 0.004(5) 0.021(7) 0.006(7)
C5B 0.062(8) 0.050(7) 0.075(9) -0.009(6) 0.038(7) -0.014(6)
C6B 0.066(8) 0.044(6) 0.057(8) 0.002(6) 0.047(7) 0.002(6)
C7B 0.043(7) 0.046(6) 0.026(6) -0.005(5) 0.013(5) 0.002(5)
C8B 0.034(6) 0.047(6) 0.044(7) 0.004(5) 0.014(5) 0.008(5)
N9B 0.042(5) 0.042(5) 0.031(5) -0.002(4) 0.018(4) 0.006(4)
C10B 0.045(7) 0.041(6) 0.045(7) 0.004(5) 0.029(6) 0.006(5)
C11B 0.057(7) 0.036(6) 0.037(6) -0.001(4) 0.037(6) -0.001(5)
C12B 0.049(7) 0.052(7) 0.046(7) 0.008(5) 0.034(6) 0.004(6)
C13B 0.080(9) 0.055(7) 0.076(9) -0.006(6) 0.052(8) -0.006(7)
C14B 0.111(12) 0.081(9) 0.084(10) 0.000(8) 0.083(10) -0.002(8)
C15B 0.098(11) 0.096(10) 0.068(9) -0.010(8) 0.065(9) 0.023(9)
C16B 0.078(10) 0.113(11) 0.064(9) -0.035(8) 0.048(8) -0.003(8)
C17B 0.091(10) 0.074(9) 0.077(10) -0.007(7) 0.056(9) -0.002(8)
C18B 0.054(7) 0.037(5) 0.024(5) -0.001(4) 0.023(5) -0.003(5)
N19B 0.049(5) 0.033(4) 0.024(4) 0.004(3) 0.023(4) 0.008(4)
C20B 0.048(7) 0.049(6) 0.023(6) 0.004(5) 0.013(5) 0.002(5)
C21B 0.058(7) 0.035(6) 0.031(6) 0.005(5) 0.026(6) 0.009(5)
C22B 0.049(7) 0.069(7) 0.030(6) 0.017(5) 0.020(6) 0.014(6)
C23B 0.046(7) 0.065(8) 0.063(9) 0.028(6) 0.025(7) 0.032(6)
C24B 0.066(8) 0.045(6) 0.032(7) 0.001(5) 0.021(6) 0.010(6)
C25B 0.062(8) 0.038(6) 0.024(6) -0.004(5) 0.024(6) -0.004(5)
C26B 0.038(6) 0.031(5) 0.031(6) -0.008(4) 0.020(5) 0.000(5)
O27B 0.037(4) 0.046(4) 0.018(3) 0.008(3) 0.014(3) 0.010(3)
Cl1M 0.109(3) 0.0357(16) 0.056(2) 0.0095(14) 0.051(2) 0.0167(17)
O1M 0.079(6) 0.036(4) 0.052(5) 0.003(3) 0.028(4) 0.017(4)
O2M 0.282(14) 0.039(5) 0.077(7) 0.019(4) 0.110(8) 0.022(6)
O3M 0.104(8) 0.086(6) 0.067(6) -0.027(5) 0.060(6) -0.017(5)
O4M 0.106(7) 0.084(6) 0.066(6) 0.006(4) 0.057(6) 0.036(5)
Cl1N 0.054(2) 0.0389(18) 0.0343(18) -0.0052(14) 0.0256(17) -0.0038(17)
O1N 0.064(5) 0.058(5) 0.043(4) -0.025(4) 0.024(4) -0.008(4)
O2N 0.068(5) 0.048(4) 0.046(5) 0.004(3) 0.031(4) 0.017(4)
O3N 0.064(5) 0.046(4) 0.028(5) 0.004(4) 0.019(4) -0.005(4)
O4N 0.056(5) 0.037(5) 0.037(4) -0.005(3) 0.030(3) -0.002(4)
Cl2N 0.061(5) 0.042(4) 0.040(4) -0.004(4) 0.016(4) 0.001(4)
O1N' 0.059(5) 0.040(5) 0.040(5) -0.005(5) 0.018(5) -0.002(5)
O2N' 0.069(8) 0.043(6) 0.042(7) -0.006(6) 0.022(7) 0.002(7)
O3N' 0.061(6) 0.050(10) 0.050(10) -0.009(9) 0.017(7) 0.015(8)
O4N' 0.063(8) 0.044(7) 0.034(7) -0.006(6) 0.014(7) -0.001(8)
N1S 0.058(6) 0.048(6) 0.045(6) 0.002(5) 0.026(5) -0.002(5)
C2S 0.096(10) 0.042(7) 0.039(7) 0.000(6) 0.036(7) 0.008(7)
C3S 0.150(9) 0.119(8) 0.111(8) -0.004(7) 0.064(7) -0.004(7)
N1T 0.133(8) 0.078(6) 0.082(7) -0.004(5) 0.021(6) 0.034(6)
C2T 0.092(10) 0.043(7) 0.047(8) 0.004(6) 0.001(8) 0.018(7)
C3T 0.135(14) 0.077(9) 0.070(10) 0.017(7) 0.061(10) 0.012(9)
Cu4 0.0333(7) 0.0630(8) 0.0210(6) 0.0040(6) 0.0125(6) -0.0014(6)
Cu5 0.0372(8) 0.1222(12) 0.0290(8) 0.0268(8) 0.0148(7) -0.0033(8)
Cu6 0.0373(8) 0.0726(9) 0.0248(7) 0.0085(6) 0.0167(6) -0.0017(7)
O1C 0.031(4) 0.098(5) 0.018(4) 0.010(3) 0.009(3) -0.009(4)
C2C 0.033(6) 0.057(7) 0.024(6) 0.008(5) 0.008(5) 0.003(5)
C3C 0.038(7) 0.064(7) 0.024(6) 0.008(5) 0.013(5) 0.012(6)
C4C 0.063(8) 0.054(7) 0.025(6) 0.002(5) 0.005(6) 0.018(6)
C5C 0.058(8) 0.080(8) 0.044(8) 0.006(6) 0.021(7) -0.024(7)
C6C 0.069(8) 0.079(8) 0.035(7) 0.000(6) 0.031(7) -0.026(7)
C7C 0.030(6) 0.054(6) 0.032(6) 0.004(5) 0.015(5) 0.002(5)
C8C 0.040(6) 0.054(6) 0.027(6) -0.009(5) 0.020(5) -0.005(5)
N9C 0.036(5) 0.048(5) 0.031(5) -0.005(4) 0.016(4) 0.003(4)
C10C 0.046(7) 0.060(7) 0.029(6) 0.000(5) 0.016(5) -0.006(6)
C11C 0.049(7) 0.051(6) 0.024(6) 0.002(5) 0.016(5) 0.004(5)
C12C 0.041(7) 0.074(8) 0.029(6) -0.010(6) 0.012(6) 0.001(6)
C13C 0.136(14) 0.097(11) 0.025(7) -0.007(7) 0.000(8) 0.053(10)
C14C 0.134(15) 0.138(14) 0.045(9) -0.019(9) 0.013(9) 0.069(12)
C15C 0.042(8) 0.159(14) 0.028(7) -0.020(9) 0.007(6) 0.012(9)
C16C 0.047(8) 0.116(11) 0.032(7) -0.002(7) 0.017(6) -0.019(7)
C17C 0.042(7) 0.076(8) 0.027(6) -0.007(6) 0.016(5) -0.012(6)
C18C 0.029(6) 0.057(6) 0.028(6) -0.005(5) 0.009(5) -0.004(5)
N19C 0.041(5) 0.057(5) 0.022(5) 0.004(4) 0.010(4) -0.004(4)
C20C 0.028(6) 0.079(8) 0.030(6) -0.009(5) 0.011(5) -0.008(6)
C21C 0.030(6) 0.066(7) 0.031(6) -0.001(5) 0.016(5) -0.010(5)
C22C 0.042(7) 0.089(8) 0.026(6) 0.006(6) 0.014(6) -0.001(6)
C23C 0.045(8) 0.071(8) 0.070(9) 0.004(7) 0.033(8) 0.002(6)
C24C 0.068(9) 0.070(8) 0.051(8) -0.004(6) 0.036(8) -0.001(7)
C25C 0.051(8) 0.062(7) 0.033(7) -0.010(5) 0.015(6) -0.017(6)
C26C 0.037(7) 0.065(7) 0.027(6) 0.000(5) 0.006(6) -0.016(6)
O27C 0.026(4) 0.103(6) 0.031(4) 0.014(4) 0.015(3) 0.005(4)
O1D 0.041(5) 0.118(6) 0.027(4) 0.026(4) 0.018(4) -0.006(4)
C2D 0.031(7) 0.073(7) 0.043(7) 0.032(6) 0.022(6) 0.004(6)
C3D 0.052(8) 0.095(9) 0.034(7) 0.015(6) 0.015(6) 0.011(7)
C4D 0.035(7) 0.072(8) 0.046(8) 0.024(6) -0.005(6) 0.005(6)
C5D 0.055(8) 0.098(10) 0.039(8) 0.027(7) 0.016(7) -0.009(7)
C6D 0.037(7) 0.116(10) 0.050(8) 0.030(7) 0.026(7) -0.004(7)
C7D 0.043(7) 0.067(7) 0.040(7) 0.019(6) 0.017(6) 0.004(6)
C8D 0.040(7) 0.097(9) 0.039(7) 0.012(6) 0.022(6) 0.012(7)
N9D 0.045(6) 0.058(5) 0.034(5) 0.002(4) 0.023(5) 0.002(4)
C10D 0.053(8) 0.082(8) 0.034(7) 0.006(6) 0.022(6) 0.008(6)
C11D 0.045(7) 0.068(7) 0.024(6) -0.006(5) 0.019(5) 0.011(6)
C12D 0.051(7) 0.059(7) 0.038(7) -0.002(6) 0.022(6) 0.007(6)
C13D 0.113(12) 0.099(10) 0.048(8) -0.010(7) 0.049(9) -0.021(9)
C14D 0.115(13) 0.124(12) 0.032(8) -0.013(8) 0.037(8) -0.029(10)
C15D 0.113(12) 0.094(10) 0.031(7) -0.009(7) 0.039(8) 0.009(9)
C16D 0.115(12) 0.078(9) 0.036(7) -0.012(6) 0.037(8) 0.016(8)
C17D 0.094(10) 0.060(8) 0.038(7) 0.000(6) 0.034(7) 0.009(7)
C18D 0.038(6) 0.072(7) 0.029(6) -0.006(5) 0.018(5) 0.006(5)
N19D 0.040(5) 0.056(5) 0.021(4) -0.006(4) 0.014(4) 0.009(4)
C20D 0.027(6) 0.067(7) 0.028(6) 0.001(5) 0.009(5) -0.003(5)
C21D 0.037(7) 0.052(6) 0.026(6) 0.002(5) 0.021(5) -0.004(5)
C22D 0.039(7) 0.056(6) 0.035(6) 0.006(5) 0.025(5) 0.004(5)
C23D 0.044(7) 0.044(6) 0.037(7) 0.000(5) 0.022(6) 0.005(5)
C24D 0.056(8) 0.046(6) 0.036(7) -0.004(5) 0.038(6) -0.002(5)
C25D 0.059(8) 0.058(7) 0.029(6) -0.002(5) 0.032(6) -0.013(6)
C26D 0.045(7) 0.040(6) 0.052(8) 0.011(5) 0.031(6) 0.004(5)
O27D 0.042(5) 0.082(5) 0.025(4) 0.016(3) 0.017(4) 0.001(4)
Cl1O 0.051(3) 0.058(2) 0.034(3) -0.006(2) 0.024(2) 0.0005(19)
O1O 0.066(5) 0.059(5) 0.031(5) -0.006(4) 0.013(5) 0.009(4)
O2O 0.056(6) 0.066(6) 0.034(4) -0.006(4) 0.026(4) -0.002(5)
O3O 0.059(5) 0.070(5) 0.046(5) -0.011(4) 0.020(5) -0.010(5)
O4O 0.056(5) 0.075(6) 0.036(5) 0.006(5) 0.031(4) 0.011(4)
Cl2O 0.051(3) 0.059(3) 0.034(4) -0.009(3) 0.025(3) 0.002(3)
O1O' 0.061(8) 0.068(8) 0.030(5) -0.013(6) 0.023(6) 0.004(7)
O2O' 0.061(6) 0.073(7) 0.039(7) -0.006(7) 0.023(6) -0.010(6)
O3O' 0.056(5) 0.058(4) 0.035(5) -0.010(4) 0.022(5) 0.004(4)
O4O' 0.058(6) 0.069(7) 0.041(7) -0.001(7) 0.018(6) 0.010(6)
Cl1P 0.076(3) 0.0480(17) 0.052(2) -0.0039(15) 0.035(2) -0.0034(17)
O1P 0.068(5) 0.062(4) 0.041(4) 0.003(3) 0.034(4) 0.006(4)
O2P 0.069(5) 0.062(4) 0.039(4) 0.000(3) 0.023(4) -0.007(4)
O3P 0.074(4) 0.052(5) 0.058(5) -0.011(4) 0.043(4) 0.002(4)
O4P 0.086(5) 0.055(4) 0.061(5) -0.009(3) 0.014(5) -0.019(4)
Cl2P 0.075(5) 0.054(5) 0.053(5) -0.010(5) 0.026(5) -0.003(5)
O1P' 0.074(5) 0.052(5) 0.050(5) -0.006(5) 0.030(5) -0.002(5)
O2P' 0.074(11) 0.056(11) 0.051(7) -0.008(7) 0.024(8) -0.002(11)
O3P' 0.079(8) 0.059(14) 0.056(14) -0.009(14) 0.029(10) -0.008(8)
O4P' 0.080(8) 0.051(7) 0.054(8) -0.008(8) 0.022(9) -0.007(8)
N1U 0.121(8) 0.145(8) 0.140(8) -0.034(6) 0.090(7) -0.017(6)
C2U 0.082(12) 0.100(11) 0.150(16) -0.019(11) 0.097(12) -0.011(9)
C3U 0.080(7) 0.093(7) 0.110(8) 0.016(6) 0.036(6) 0.002(6)
Cu7 0.2037(19) 0.0607(9) 0.1047(13) -0.0005(8) 0.1280(14) 0.0136(11)
Cu8 0.157(2) 0.141(2) 0.1015(18) -0.0407(15) 0.0913(17) 0.0187(17)
O1E 0.167(12) 0.101(8) 0.109(9) -0.011(7) 0.108(9) 0.012(7)
C2E 0.26(3) 0.066(11) 0.15(2) -0.031(11) 0.17(2) -0.010(14)
C3E 0.26(3) 0.086(13) 0.144(19) -0.024(12) 0.14(2) 0.043(15)
C4E 0.32(4) 0.102(16) 0.16(2) -0.016(14) 0.20(3) -0.003(18)
C5E 0.27(3) 0.077(11) 0.129(16) 0.018(10) 0.147(18) 0.051(13)
C6E 0.30(3) 0.081(12) 0.152(18) -0.007(12) 0.18(2) 0.014(15)
C7E 0.22(2) 0.048(9) 0.070(11) 0.013(7) 0.087(13) 0.033(10)
C8E 0.183(17) 0.054(9) 0.119(14) 0.016(9) 0.107(14) 0.027(10)
N9E 0.229(16) 0.047(7) 0.118(11) -0.010(7) 0.137(12) 0.005(8)
C10E 0.213(17) 0.046(7) 0.107(12) 0.017(7) 0.137(13) 0.000(9)
C11E 0.23(2) 0.054(9) 0.089(12) -0.005(8) 0.134(14) -0.007(11)
C12E 0.24(2) 0.047(8) 0.097(12) 0.021(8) 0.125(14) 0.022(11)
C13E 0.181(17) 0.044(8) 0.083(11) 0.002(7) 0.087(12) 0.005(9)
C14E 0.217(19) 0.065(9) 0.084(11) 0.012(8) 0.110(13) 0.031(10)
C15E 0.161(17) 0.104(12) 0.105(14) 0.022(10) 0.100(13) 0.032(12)
C16E 0.115(13) 0.116(12) 0.053(9) -0.009(8) 0.056(10) -0.023(10)
C17E 0.117(13) 0.087(10) 0.103(12) 0.001(9) 0.076(11) -0.009(9)
C18E 0.22(2) 0.050(9) 0.130(15) 0.014(8) 0.135(17) 0.015(11)
N19E 0.289(19) 0.040(6) 0.107(10) 0.014(6) 0.170(13) 0.035(9)
C20E 0.27(3) 0.048(9) 0.102(14) 0.022(8) 0.122(17) 0.062(12)
C21E 0.26(2) 0.046(9) 0.096(12) 0.028(8) 0.132(15) 0.025(11)
C22E 0.21(2) 0.024(8) 0.077(11) 0.001(7) 0.066(13) 0.033(9)
C23E 0.22(2) 0.060(10) 0.22(2) 0.075(13) 0.18(2) 0.061(12)
C24E 0.26(3) 0.055(11) 0.150(19) 0.048(11) 0.15(2) 0.051(14)
C25E 0.19(2) 0.046(10) 0.090(12) 0.032(8) 0.071(14) 0.027(10)
C26E 0.22(2) 0.048(9) 0.082(12) 0.016(8) 0.116(14) 0.014(10)
O27E 0.197(12) 0.085(7) 0.085(8) -0.014(6) 0.107(9) 0.008(7)
Cl1Q 0.187(5) 0.041(3) 0.122(4) 0.020(3) 0.128(4) 0.006(3)
O1Q 0.193(8) 0.047(6) 0.128(6) 0.021(5) 0.134(5) 0.010(5)
O2Q 0.197(7) 0.047(5) 0.129(6) 0.023(4) 0.134(5) 0.004(4)
O3Q 0.180(7) 0.042(5) 0.118(6) 0.017(4) 0.122(5) 0.001(4)
O4Q 0.186(7) 0.061(6) 0.128(6) 0.012(5) 0.117(5) 0.010(5)
Cl2Q 0.191(6) 0.041(3) 0.119(4) 0.014(3) 0.123(4) 0.006(3)
O1Q' 0.186(6) 0.054(6) 0.122(6) 0.019(5) 0.117(5) 0.011(5)
O2Q' 0.183(7) 0.045(5) 0.120(6) 0.016(4) 0.117(5) -0.002(5)
O3Q' 0.197(7) 0.048(4) 0.123(6) 0.013(4) 0.132(5) 0.009(5)
O4Q' 0.197(8) 0.042(6) 0.122(7) 0.011(5) 0.128(6) 0.007(6)
N1V 0.124(7) 0.085(6) 0.071(6) -0.003(5) 0.061(6) -0.002(5)
C2V 0.089(11) 0.099(11) 0.066(10) 0.045(8) 0.025(9) -0.013(8)
C3V 0.161(10) 0.166(10) 0.164(10) 0.028(7) 0.055(7) -0.021(7)
Cu9 0.0454(15) 0.0392(14) 0.0325(15) 0.0043(12) 0.0210(13) 0.0031(13)
Cu10 0.0560(16) 0.0541(16) 0.0348(14) 0.0037(12) 0.0230(13) 0.0150(12)
Cu11 0.0498(16) 0.0468(15) 0.0394(16) 0.0036(12) 0.0221(14) 0.0101(14)
O1F 0.049(5) 0.049(6) 0.035(4) 0.013(5) 0.024(3) 0.014(5)
C2F 0.045(5) 0.046(6) 0.037(4) 0.015(5) 0.026(4) 0.017(5)
C3F 0.043(6) 0.049(7) 0.038(6) 0.014(6) 0.028(5) 0.020(6)
C4F 0.046(6) 0.055(7) 0.039(6) 0.015(6) 0.029(6) 0.018(7)
C5F 0.045(7) 0.057(7) 0.037(6) 0.013(6) 0.029(5) 0.020(7)
C6F 0.046(6) 0.055(7) 0.037(5) 0.014(6) 0.026(5) 0.017(7)
C7F 0.046(5) 0.049(6) 0.035(5) 0.014(5) 0.024(4) 0.016(5)
C8F 0.046(5) 0.047(6) 0.029(5) 0.014(5) 0.020(4) 0.014(6)
N9F 0.046(5) 0.042(6) 0.027(5) 0.017(5) 0.019(3) 0.013(5)
C10F 0.046(5) 0.039(6) 0.026(5) 0.016(5) 0.018(4) 0.011(5)
C11F 0.050(5) 0.039(5) 0.030(5) 0.012(5) 0.021(4) 0.008(5)
C12F 0.049(5) 0.042(6) 0.032(6) 0.011(5) 0.022(5) 0.006(5)
C13F 0.049(6) 0.043(6) 0.036(7) 0.009(5) 0.020(6) 0.006(6)
C14F 0.049(7) 0.047(7) 0.036(7) 0.007(6) 0.020(7) 0.005(6)
C15F 0.052(7) 0.051(7) 0.034(7) 0.007(6) 0.020(7) 0.006(7)
C16F 0.049(7) 0.050(7) 0.033(7) 0.007(6) 0.020(6) 0.008(7)
C17F 0.049(6) 0.048(7) 0.032(7) 0.008(6) 0.019(6) 0.008(6)
C18F 0.052(5) 0.039(6) 0.028(5) 0.009(5) 0.024(4) 0.006(6)
N19F 0.055(5) 0.040(6) 0.031(5) 0.005(5) 0.024(4) 0.006(5)
C20F 0.056(6) 0.040(6) 0.033(5) 0.002(5) 0.021(5) 0.011(5)
C21F 0.055(5) 0.037(5) 0.038(5) 0.002(4) 0.023(4) 0.010(5)
C22F 0.056(6) 0.041(6) 0.043(6) -0.003(5) 0.025(5) 0.008(5)
C23F 0.055(7) 0.038(6) 0.046(6) -0.007(5) 0.023(5) 0.009(5)
C24F 0.054(6) 0.036(6) 0.046(6) -0.004(5) 0.022(5) 0.009(5)
C25F 0.055(6) 0.037(6) 0.045(6) -0.001(5) 0.021(5) 0.007(5)
C26F 0.054(5) 0.037(5) 0.040(5) -0.001(4) 0.021(4) 0.010(5)
O27F 0.052(5) 0.041(6) 0.036(5) 0.001(5) 0.020(4) 0.011(5)
O1G 0.059(5) 0.067(7) 0.034(4) 0.005(5) 0.022(4) 0.023(6)
C2G 0.058(6) 0.065(7) 0.036(5) 0.010(5) 0.019(4) 0.020(6)
C3G 0.059(7) 0.068(8) 0.039(6) 0.011(6) 0.018(6) 0.020(7)
C4G 0.057(7) 0.072(8) 0.040(7) 0.011(6) 0.019(6) 0.019(7)
C5G 0.059(8) 0.074(8) 0.041(7) 0.017(6) 0.019(6) 0.017(7)
C6G 0.059(7) 0.073(8) 0.039(6) 0.018(6) 0.019(6) 0.016(7)
C7G 0.059(6) 0.067(7) 0.037(5) 0.013(5) 0.020(4) 0.016(6)
C8G 0.059(6) 0.065(7) 0.039(5) 0.009(5) 0.021(4) 0.012(6)
N9G 0.054(5) 0.057(7) 0.042(5) 0.004(5) 0.019(4) 0.009(6)
C10G 0.053(5) 0.055(7) 0.044(6) 0.003(6) 0.019(4) 0.009(6)
C11G 0.055(5) 0.054(6) 0.044(6) 0.004(5) 0.021(4) 0.009(5)
C12G 0.059(6) 0.061(7) 0.040(7) 0.009(5) 0.022(5) 0.004(6)
C13G 0.062(7) 0.061(7) 0.041(7) 0.009(6) 0.022(6) 0.002(7)
C14G 0.064(8) 0.067(8) 0.042(8) 0.009(6) 0.022(7) -0.001(7)
C15G 0.063(8) 0.073(8) 0.040(8) 0.009(6) 0.025(7) -0.002(7)
C16G 0.062(7) 0.073(8) 0.040(8) 0.008(6) 0.026(7) 0.001(8)
C17G 0.061(7) 0.067(8) 0.040(8) 0.008(6) 0.026(6) 0.002(7)
C18G 0.052(5) 0.052(7) 0.045(6) 0.003(6) 0.024(5) 0.013(6)
N19G 0.052(5) 0.051(6) 0.044(5) 0.001(5) 0.022(4) 0.014(5)
C20G 0.055(6) 0.055(6) 0.045(5) -0.004(6) 0.024(5) 0.014(5)
C21G 0.057(5) 0.059(6) 0.048(6) -0.008(5) 0.025(5) 0.010(5)
C22G 0.059(6) 0.063(6) 0.057(7) -0.013(5) 0.023(6) 0.008(5)
C23G 0.061(7) 0.064(7) 0.065(7) -0.012(6) 0.021(6) 0.006(5)
C24G 0.060(7) 0.064(7) 0.063(7) -0.006(6) 0.024(6) 0.005(6)
C25G 0.058(6) 0.063(7) 0.055(7) -0.004(6) 0.028(6) 0.004(5)
C26G 0.056(5) 0.056(6) 0.046(5) -0.004(4) 0.026(4) 0.009(5)
O27G 0.052(5) 0.049(6) 0.038(5) 0.002(5) 0.024(4) 0.012(5)
Cl1R 0.095(3) 0.045(3) 0.071(4) 0.015(3) 0.042(3) 0.006(2)
O1R 0.094(6) 0.044(4) 0.061(6) 0.005(4) 0.038(6) 0.004(5)
O2R 0.097(5) 0.032(5) 0.063(6) 0.005(5) 0.049(5) 0.001(5)
O3R 0.119(8) 0.092(8) 0.087(7) 0.044(6) 0.026(7) -0.009(7)
O4R 0.103(7) 0.065(6) 0.106(6) -0.016(5) 0.051(6) 0.009(6)
Cl2R 0.085(4) 0.039(3) 0.063(4) 0.008(3) 0.047(3) 0.006(3)
O1R' 0.085(5) 0.055(6) 0.077(7) 0.006(6) 0.047(6) 0.000(5)
O2R' 0.093(6) 0.045(5) 0.068(6) 0.008(5) 0.048(6) 0.010(6)
O3R' 0.104(8) 0.047(6) 0.057(7) 0.016(6) 0.032(7) -0.012(6)
O4R' 0.098(9) 0.057(8) 0.058(6) 0.005(6) 0.040(6) 0.000(8)
N1W 0.127(8) 0.125(8) 0.159(8) 0.035(6) 0.091(7) 0.032(6)
C2W 0.078(10) 0.065(8) 0.073(9) 0.018(7) 0.053(8) 0.027(7)
C3W 0.102(8) 0.093(8) 0.128(8) 0.001(6) 0.049(7) -0.007(6)
N1X 0.104(7) 0.085(6) 0.062(6) 0.012(5) 0.047(5) 0.010(5)
C2X 0.131(13) 0.075(9) 0.060(9) 0.034(7) 0.060(9) 0.037(9)
C3X 0.155(15) 0.071(9) 0.084(10) 0.025(7) 0.072(11) 0.051(9)
N1Y 0.15(2) 0.067(16) 0.16(2) -0.025(13) 0.062(19) 0.003(11)
C2Y 0.15(3) 0.072(17) 0.19(2) -0.020(14) 0.05(2) -0.001(11)
C3Y 0.16(3) 0.098(18) 0.23(3) -0.022(16) 0.03(2) 0.009(13)
N1Y' 0.132(11) 0.130(11) 0.141(11) -0.009(7) 0.056(7) 0.005(7)
C2Y' 0.122(10) 0.120(11) 0.128(11) -0.003(6) 0.053(7) -0.004(6)
C3Y' 0.108(11) 0.107(11) 0.118(11) 0.002(7) 0.045(7) -0.009(6)

loop_
_atom_type_symbol
_atom_type_description
_atom_type_scat_dispersion_real
_atom_type_scat_dispersion_imag
_atom_type_scat_source
C C 0.0033 0.0016 'International Tables Vol C Tables 4.2.6.8 and 6.1.1.4'
H H 0.0000 0.0000 'International Tables Vol C Tables 4.2.6.8 and 6.1.1.4'
N N 0.0061 0.0033 'International Tables Vol C Tables 4.2.6.8 and 6.1.1.4'
O O 0.0106 0.0060 'International Tables Vol C Tables 4.2.6.8 and 6.1.1.4'
Cl Cl 0.1484 0.1585 'International Tables Vol C Tables 4.2.6.8 and 6.1.1.4'
Cu Cu 0.3201 1.2651 'International Tables Vol C Tables 4.2.6.8 and 6.1.1.4'

loop_
_geom_angle_atom_site_label_1
_geom_angle_atom_site_label_2
_geom_angle_atom_site_label_3
_geom_angle
_geom_angle_site_symmetry_1
_geom_angle_site_symmetry_3
O27A Cu1 N9A 172.3(3) . .
O27A Cu1 O1A 78.5(3) . .
N9A Cu1 O1A 93.8(3) . .
O27A Cu1 N19A 92.7(3) . .
N9A Cu1 N19A 94.9(3) . .
O1A Cu1 N19A 170.8(3) . .
O27A Cu1 N1S 90.8(3) . .
N9A Cu1 N1S 88.7(3) . .
O1A Cu1 N1S 92.8(3) . .
N19A Cu1 N1S 90.1(3) . .
O27A Cu2 O1B 97.8(3) . .
O27A Cu2 O27B 174.6(3) . .
O1B Cu2 O27B 78.7(3) . .
O27A Cu2 O1A 80.2(3) . .
O1B Cu2 O1A 173.4(3) . .
O27B Cu2 O1A 102.8(2) . .
O27A Cu2 O1N' 84.8(10) . .
O1B Cu2 O1N' 106.0(10) . .
O27B Cu2 O1N' 100.0(10) . .
O1A Cu2 O1N' 80.2(10) . .
O27B Cu3 O1B 77.0(2) . .
O27B Cu3 N19B 95.6(3) . .
O1B Cu3 N19B 171.9(3) . .
O27B Cu3 N9B 170.0(3) . .
O1B Cu3 N9B 93.2(3) . .
N19B Cu3 N9B 94.3(3) . .
O27B Cu3 O1M 85.6(2) . .
O1B Cu3 O1M 83.2(2) . .
N19B Cu3 O1M 99.7(3) . .
N9B Cu3 O1M 91.3(3) . .
C2A O1A Cu2 129.4(5) . .
C2A O1A Cu1 116.6(5) . .
Cu2 O1A Cu1 98.9(3) . .
O1A C2A C3A 122.2(9) . .
O1A C2A C7A 117.8(8) . .
C3A C2A C7A 120.1(9) . .
C4A C3A C2A 120.4(10) . .
C4A C3A H3A 119.8 . .
C2A C3A H3A 119.8 . .
C3A C4A C5A 120.9(10) . .
C3A C4A H4A 119.5 . .
C5A C4A H4A 119.5 . .
C4A C5A C6A 118.5(10) . .
C4A C5A H5A 120.8 . .
C6A C5A H5A 120.8 . .
C7A C6A C5A 121.0(10) . .
C7A C6A H6A 119.5 . .
C5A C6A H6A 119.5 . .
C2A C7A C6A 119.1(9) . .
C2A C7A C8A 119.5(8) . .
C6A C7A C8A 121.3(9) . .
N9A C8A C7A 111.5(8) . .
N9A C8A H8A1 109.3 . .
C7A C8A H8A1 109.3 . .
N9A C8A H8A2 109.3 . .
C7A C8A H8A2 109.3 . .
H8A1 C8A H8A2 108.0 . .
C8A N9A C10A 108.1(7) . .
C8A N9A Cu1 112.7(6) . .
C10A N9A Cu1 115.2(6) . .
C8A N9A H9A 106.8 . .
C10A N9A H9A 106.8 . .
Cu1 N9A H9A 106.8 . .
N9A C10A C11A 113.0(7) . .
N9A C10A H10A 109.0 . .
C11A C10A H10A 109.0 . .
N9A C10A H10B 109.0 . .
C11A C10A H10B 109.0 . .
H10A C10A H10B 107.8 . .
C18A C11A C10A 115.1(8) . .
C18A C11A C12A 109.1(8) . .
C10A C11A C12A 110.3(8) . .
C18A C11A H11A 107.3 . .
C10A C11A H11A 107.3 . .
C12A C11A H11A 107.3 . .
C17A C12A C13A 117.7(9) . .
C17A C12A C11A 121.1(8) . .
C13A C12A C11A 121.1(8) . .
C14A C13A C12A 119.7(9) . .
C14A C13A H13A 120.1 . .
C12A C13A H13A 120.1 . .
C15A C14A C13A 121.6(10) . .
C15A C14A H14A 119.2 . .
C13A C14A H14A 119.2 . .
C16A C15A C14A 119.0(10) . .
C16A C15A H15A 120.5 . .
C14A C15A H15A 120.5 . .
C15A C16A C17A 120.8(10) . .
C15A C16A H16A 119.6 . .
C17A C16A H16A 119.6 . .
C12A C17A C16A 120.9(9) . .
C12A C17A H17A 119.5 . .
C16A C17A H17A 119.5 . .
N19A C18A C11A 112.5(7) . .
N19A C18A H18A 109.1 . .
C11A C18A H18A 109.1 . .
N19A C18A H18B 109.1 . .
C11A C18A H18B 109.1 . .
H18A C18A H18B 107.8 . .
C20A N19A C18A 111.6(7) . .
C20A N19A Cu1 111.5(6) . .
C18A N19A Cu1 115.5(6) . .
C20A N19A H19A 105.8 . .
C18A N19A H19A 105.8 . .
Cu1 N19A H19A 105.8 . .
C21A C20A N19A 112.9(8) . .
C21A C20A H20A 109.0 . .
N19A C20A H20A 109.0 . .
C21A C20A H20B 109.0 . .
N19A C20A H20B 109.0 . .
H20A C20A H20B 107.8 . .
C22A C21A C26A 119.1(9) . .
C22A C21A C20A 123.3(9) . .
C26A C21A C20A 117.7(9) . .
C23A C22A C21A 120.3(10) . .
C23A C22A H22A 119.8 . .
C21A C22A H22A 119.8 . .
C22A C23A C24A 120.9(11) . .
C22A C23A H23A 119.6 . .
C24A C23A H23A 119.6 . .
C25A C24A C23A 119.5(10) . .
C25A C24A H24A 120.3 . .
C23A C24A H24A 120.3 . .
C24A C25A C26A 120.1(10) . .
C24A C25A H25A 119.9 . .
C26A C25A H25A 119.9 . .
O27A C26A C25A 122.3(9) . .
O27A C26A C21A 117.5(8) . .
C25A C26A C21A 120.1(10) . .
C26A O27A Cu2 129.0(6) . .
C26A O27A Cu1 116.8(5) . .
Cu2 O27A Cu1 101.2(3) . .
C2B O1B Cu2 131.1(6) . .
C2B O1B Cu3 121.8(5) . .
Cu2 O1B Cu3 101.1(3) . .
O1B C2B C3B 122.3(9) . .
O1B C2B C7B 117.8(8) . .
C3B C2B C7B 119.9(10) . .
C4B C3B C2B 120.3(10) . .
C4B C3B H3B 119.8 . .
C2B C3B H3B 119.8 . .
C5B C4B C3B 120.9(10) . .
C5B C4B H4B 119.5 . .
C3B C4B H4B 119.5 . .
C4B C5B C6B 117.9(11) . .
C4B C5B H5B 121.1 . .
C6B C5B H5B 121.1 . .
C5B C6B C7B 124.1(10) . .
C5B C6B H6B 118.0 . .
C7B C6B H6B 118.0 . .
C6B C7B C2B 116.7(9) . .
C6B C7B C8B 123.3(9) . .
C2B C7B C8B 120.0(9) . .
C7B C8B N9B 111.2(7) . .
C7B C8B H8B1 109.4 . .
N9B C8B H8B1 109.4 . .
C7B C8B H8B2 109.4 . .
N9B C8B H8B2 109.4 . .
H8B1 C8B H8B2 108.0 . .
C8B N9B C10B 108.5(7) . .
C8B N9B Cu3 113.1(6) . .
C10B N9B Cu3 115.6(6) . .
C8B N9B H9B 106.3 . .
C10B N9B H9B 106.3 . .
Cu3 N9B H9B 106.3 . .
N9B C10B C11B 112.4(7) . .
N9B C10B H10C 109.1 . .
C11B C10B H10C 109.1 . .
N9B C10B H10D 109.1 . .
C11B C10B H10D 109.1 . .
H10C C10B H10D 107.9 . .
C18B C11B C12B 111.5(8) . .
C18B C11B C10B 112.6(7) . .
C12B C11B C10B 108.7(8) . .
C18B C11B H11B 107.9 . .
C12B C11B H11B 107.9 . .
C10B C11B H11B 107.9 . .
C17B C12B C13B 116.2(10) . .
C17B C12B C11B 124.6(10) . .
C13B C12B C11B 119.2(10) . .
C14B C13B C12B 121.4(12) . .
C14B C13B H13B 119.3 . .
C12B C13B H13B 119.3 . .
C13B C14B C15B 119.8(12) . .
C13B C14B H14B 120.1 . .
C15B C14B H14B 120.1 . .
C16B C15B C14B 119.0(11) . .
C16B C15B H15B 120.5 . .
C14B C15B H15B 120.5 . .
C15B C16B C17B 121.4(12) . .
C15B C16B H16B 119.3 . .
C17B C16B H16B 119.3 . .
C12B C17B C16B 122.0(12) . .
C12B C17B H17B 119.0 . .
C16B C17B H17B 119.0 . .
N19B C18B C11B 113.7(7) . .
N19B C18B H18C 108.8 . .
C11B C18B H18C 108.8 . .
N19B C18B H18D 108.8 . .
C11B C18B H18D 108.8 . .
H18C C18B H18D 107.7 . .
C18B N19B C20B 107.1(7) . .
C18B N19B Cu3 117.2(6) . .
C20B N19B Cu3 110.9(5) . .
C18B N19B H19B 107.1 . .
C20B N19B H19B 107.1 . .
Cu3 N19B H19B 107.1 . .
N19B C20B C21B 114.5(8) . .
N19B C20B H20C 108.6 . .
C21B C20B H20C 108.6 . .
N19B C20B H20D 108.6 . .
C21B C20B H20D 108.6 . .
H20C C20B H20D 107.6 . .
C22B C21B C26B 120.4(9) . .
C22B C21B C20B 119.8(9) . .
C26B C21B C20B 119.5(8) . .
C23B C22B C21B 120.5(9) . .
C23B C22B H22B 119.8 . .
C21B C22B H22B 119.8 . .
C24B C23B C22B 119.1(10) . .
C24B C23B H23B 120.5 . .
C22B C23B H23B 120.5 . .
C23B C24B C25B 122.3(10) . .
C23B C24B H24B 118.8 . .
C25B C24B H24B 118.8 . .
C24B C25B C26B 118.9(9) . .
C24B C25B H25B 120.6 . .
C26B C25B H25B 120.6 . .
O27B C26B C21B 118.8(8) . .
O27B C26B C25B 122.4(8) . .
C21B C26B C25B 118.8(9) . .
C26B O27B Cu2 129.4(5) . .
C26B O27B Cu3 122.7(5) . .
Cu2 O27B Cu3 101.5(3) . .
O2M Cl1M O3M 109.0(7) . .
O2M Cl1M O1M 109.6(5) . .
O3M Cl1M O1M 109.6(5) . .
O2M Cl1M O4M 109.0(5) . .
O3M Cl1M O4M 110.2(5) . .
O1M Cl1M O4M 109.3(5) . .
Cl1M O1M Cu3 145.8(4) . .
O2N Cl1N O1N 109.7(3) . .
O2N Cl1N O3N 109.8(3) . .
O1N Cl1N O3N 109.4(3) . .
O2N Cl1N O4N 109.6(3) . .
O1N Cl1N O4N 109.0(3) . .
O3N Cl1N O4N 109.2(3) . .
O2N' Cl2N O4N' 109.7(4) . .
O2N' Cl2N O3N' 109.6(4) . .
O4N' Cl2N O3N' 109.5(4) . .
O2N' Cl2N O1N' 109.4(4) . .
O4N' Cl2N O1N' 109.4(4) . .
O3N' Cl2N O1N' 109.3(4) . .
Cl2N O1N' Cu2 143(2) . .
C2S N1S Cu1 151.6(9) . .
N1S C2S C3S 176.6(15) . .
C2S C3S H3S1 110.1 . .
C2S C3S H3S2 108.8 . .
H3S1 C3S H3S2 109.5 . .
C2S C3S H3S3 109.5 . .
H3S1 C3S H3S3 109.5 . .
H3S2 C3S H3S3 109.5 . .
N1T C2T C3T 175.5(17) . .
C2T C3T H3T1 109.9 . .
C2T C3T H3T2 110.0 . .
H3T1 C3T H3T2 109.5 . .
C2T C3T H3T3 108.5 . .
H3T1 C3T H3T3 109.5 . .
H3T2 C3T H3T3 109.4 . .
O27C Cu4 O1C 77.3(3) . .
O27C Cu4 N19C 93.0(3) . .
O1C Cu4 N19C 170.2(3) . .
O27C Cu4 N9C 170.0(3) . .
O1C Cu4 N9C 93.2(3) . .
N19C Cu4 N9C 96.6(3) . .
O27C Cu4 O1P' 74.7(13) . .
O1C Cu4 O1P' 74.8(12) . .
N19C Cu4 O1P' 102.8(12) . .
N9C Cu4 O1P' 105.9(13) . .
O1C Cu5 O27C 78.4(3) . .
O1C Cu5 O1D 178.7(3) . .
O27C Cu5 O1D 100.3(3) . .
O1C Cu5 O27D 104.2(3) . .
O27C Cu5 O27D 176.9(3) . .
O1D Cu5 O27D 77.0(3) . .
O1D Cu6 O27D 77.0(3) . .
O1D Cu6 N19D 169.6(3) . .
O27D Cu6 N19D 93.6(3) . .
O1D Cu6 N9D 92.2(3) . .
O27D Cu6 N9D 169.1(3) . .
N19D Cu6 N9D 97.3(3) . .
O1D Cu6 O3O' 84.8(5) . .
O27D Cu6 O3O' 79.1(4) . .
N19D Cu6 O3O' 98.0(5) . .
N9D Cu6 O3O' 98.6(5) . .
C2C O1C Cu5 130.1(6) . .
C2C O1C Cu4 122.9(5) . .
Cu5 O1C Cu4 100.7(3) . .
O1C C2C C3C 122.7(9) . .
O1C C2C C7C 116.6(9) . .
C3C C2C C7C 120.7(10) . .
C2C C3C C4C 120.0(10) . .
C2C C3C H3C 120.0 . .
C4C C3C H3C 120.0 . .
C5C C4C C3C 120.6(10) . .
C5C C4C H4C 119.7 . .
C3C C4C H4C 119.7 . .
C4C C5C C6C 119.1(11) . .
C4C C5C H5C 120.4 . .
C6C C5C H5C 120.4 . .
C5C C6C C7C 121.3(10) . .
C5C C6C H6C 119.4 . .
C7C C6C H6C 119.4 . .
C2C C7C C6C 118.2(9) . .
C2C C7C C8C 120.5(9) . .
C6C C7C C8C 121.3(9) . .
N9C C8C C7C 112.8(7) . .
N9C C8C H8C1 109.0 . .
C7C C8C H8C1 109.0 . .
N9C C8C H8C2 109.0 . .
C7C C8C H8C2 109.0 . .
H8C1 C8C H8C2 107.8 . .
C10C N9C C8C 108.5(7) . .
C10C N9C Cu4 116.4(6) . .
C8C N9C Cu4 110.6(5) . .
C10C N9C H9C 107.0 . .
C8C N9C H9C 107.0 . .
Cu4 N9C H9C 107.0 . .
N9C C10C C11C 112.0(8) . .
N9C C10C H10E 109.2 . .
C11C C10C H10E 109.2 . .
N9C C10C H10F 109.2 . .
C11C C10C H10F 109.2 . .
H10E C10C H10F 107.9 . .
C10C C11C C18C 111.6(8) . .
C10C C11C C12C 109.3(8) . .
C18C C11C C12C 111.5(8) . .
C10C C11C H11C 108.1 . .
C18C C11C H11C 108.1 . .
C12C C11C H11C 108.1 . .
C13C C12C C17C 119.5(10) . .
C13C C12C C11C 121.7(10) . .
C17C C12C C11C 118.8(9) . .
C12C C13C C14C 119.2(12) . .
C12C C13C H13C 120.4 . .
C14C C13C H13C 120.4 . .
C15C C14C C13C 120.5(13) . .
C15C C14C H14C 119.8 . .
C13C C14C H14C 119.8 . .
C16C C15C C14C 119.1(12) . .
C16C C15C H15C 120.5 . .
C14C C15C H15C 120.5 . .
C15C C16C C17C 121.7(12) . .
C15C C16C H16C 119.1 . .
C17C C16C H16C 119.1 . .
C16C C17C C12C 119.9(11) . .
C16C C17C H17C 120.0 . .
C12C C17C H17C 120.0 . .
N19C C18C C11C 112.3(7) . .
N19C C18C H18E 109.1 . .
C11C C18C H18E 109.1 . .
N19C C18C H18F 109.1 . .
C11C C18C H18F 109.1 . .
H18E C18C H18F 107.9 . .
C18C N19C C20C 110.1(7) . .
C18C N19C Cu4 114.5(6) . .
C20C N19C Cu4 112.4(6) . .
C18C N19C H19C 106.4 . .
C20C N19C H19C 106.4 . .
Cu4 N19C H19C 106.4 . .
N19C C20C C21C 112.2(8) . .
N19C C20C H20E 109.2 . .
C21C C20C H20E 109.2 . .
N19C C20C H20F 109.2 . .
C21C C20C H20F 109.2 . .
H20E C20C H20F 107.9 . .
C22C C21C C26C 119.6(9) . .
C22C C21C C20C 120.4(9) . .
C26C C21C C20C 119.9(9) . .
C21C C22C C23C 121.6(10) . .
C21C C22C H22C 119.2 . .
C23C C22C H22C 119.2 . .
C24C C23C C22C 118.5(11) . .
C24C C23C H23C 120.8 . .
C22C C23C H23C 120.8 . .
C23C C24C C25C 121.2(11) . .
C23C C24C H24C 119.4 . .
C25C C24C H24C 119.4 . .
C26C C25C C24C 120.5(10) . .
C26C C25C H25C 119.8 . .
C24C C25C H25C 119.8 . .
O27C C26C C25C 123.2(9) . .
O27C C26C C21C 118.0(9) . .
C25C C26C C21C 118.7(10) . .
C26C O27C Cu5 131.0(6) . .
C26C O27C Cu4 122.3(6) . .
Cu5 O27C Cu4 101.3(3) . .
C2D O1D Cu6 126.7(6) . .
C2D O1D Cu5 129.8(6) . .
Cu6 O1D Cu5 102.4(3) . .
O1D C2D C7D 117.6(10) . .
O1D C2D C3D 121.3(9) . .
C7D C2D C3D 121.1(10) . .
C4D C3D C2D 118.8(11) . .
C4D C3D H3D 120.6 . .
C2D C3D H3D 120.6 . .
C5D C4D C3D 122.6(12) . .
C5D C4D H4D 118.7 . .
C3D C4D H4D 118.7 . .
C4D C5D C6D 117.3(11) . .
C4D C5D H5D 121.3 . .
C6D C5D H5D 121.3 . .
C5D C6D C7D 123.6(11) . .
C5D C6D H6D 118.2 . .
C7D C6D H6D 118.2 . .
C2D C7D C6D 116.4(11) . .
C2D C7D C8D 120.0(10) . .
C6D C7D C8D 123.6(10) . .
C7D C8D N9D 112.9(9) . .
C7D C8D H8D1 109.0 . .
N9D C8D H8D1 109.0 . .
C7D C8D H8D2 109.0 . .
N9D C8D H8D2 109.0 . .
H8D1 C8D H8D2 107.8 . .
C10D N9D C8D 108.9(8) . .
C10D N9D Cu6 116.2(6) . .
C8D N9D Cu6 110.8(6) . .
C10D N9D H9D 106.8 . .
C8D N9D H9D 106.8 . .
Cu6 N9D H9D 106.8 . .
N9D C10D C11D 112.8(8) . .
N9D C10D H10G 109.0 . .
C11D C10D H10G 109.0 . .
N9D C10D H10H 109.0 . .
C11D C10D H10H 109.0 . .
H10G C10D H10H 107.8 . .
C10D C11D C18D 112.1(8) . .
C10D C11D C12D 109.1(8) . .
C18D C11D C12D 109.3(8) . .
C10D C11D H11D 108.8 . .
C18D C11D H11D 108.8 . .
C12D C11D H11D 108.8 . .
C17D C12D C13D 118.6(10) . .
C17D C12D C11D 123.0(10) . .
C13D C12D C11D 118.2(10) . .
C12D C13D C14D 120.1(12) . .
C12D C13D H13D 120.0 . .
C14D C13D H13D 120.0 . .
C15D C14D C13D 120.2(13) . .
C15D C14D H14D 119.9 . .
C13D C14D H14D 119.9 . .
C16D C15D C14D 119.9(12) . .
C16D C15D H15D 120.1 . .
C14D C15D H15D 120.1 . .
C15D C16D C17D 121.0(13) . .
C15D C16D H16D 119.5 . .
C17D C16D H16D 119.5 . .
C12D C17D C16D 120.1(11) . .
C12D C17D H17D 120.0 . .
C16D C17D H17D 120.0 . .
N19D C18D C11D 112.2(8) . .
N19D C18D H18G 109.2 . .
C11D C18D H18G 109.2 . .
N19D C18D H18H 109.2 . .
C11D C18D H18H 109.2 . .
H18G C18D H18H 107.9 . .
C18D N19D C20D 106.4(7) . .
C18D N19D Cu6 115.7(6) . .
C20D N19D Cu6 111.9(5) . .
C18D N19D H19D 107.5 . .
C20D N19D H19D 107.5 . .
Cu6 N19D H19D 107.5 . .
C21D C20D N19D 113.9(8) . .
C21D C20D H20G 108.8 . .
N19D C20D H20G 108.8 . .
C21D C20D H20H 108.8 . .
N19D C20D H20H 108.8 . .
H20G C20D H20H 107.7 . .
C22D C21D C26D 119.2(9) . .
C22D C21D C20D 120.7(9) . .
C26D C21D C20D 119.5(9) . .
C23D C22D C21D 122.8(10) . .
C23D C22D H22D 118.6 . .
C21D C22D H22D 118.6 . .
C22D C23D C24D 118.4(9) . .
C22D C23D H23D 120.8 . .
C24D C23D H23D 120.8 . .
C25D C24D C23D 120.8(9) . .
C25D C24D H24D 119.6 . .
C23D C24D H24D 119.6 . .
C24D C25D C26D 119.9(10) . .
C24D C25D H25D 120.1 . .
C26D C25D H25D 120.1 . .
O27D C26D C21D 119.3(9) . .
O27D C26D C25D 121.8(10) . .
C21D C26D C25D 119.0(9) . .
C26D O27D Cu5 130.9(6) . .
C26D O27D Cu6 126.6(6) . .
Cu5 O27D Cu6 100.4(3) . .
O3O Cl1O O1O 109.7(3) . .
O3O Cl1O O4O 109.5(3) . .
O1O Cl1O O4O 109.3(3) . .
O3O Cl1O O2O 109.8(3) . .
O1O Cl1O O2O 109.3(3) . .
O4O Cl1O O2O 109.2(3) . .
O2O' Cl2O O1O' 109.5(4) . .
O2O' Cl2O O3O' 109.4(4) . .
O1O' Cl2O O3O' 109.6(4) . .
O2O' Cl2O O4O' 109.6(4) . .
O1O' Cl2O O4O' 109.3(4) . .
O3O' Cl2O O4O' 109.4(4) . .
Cl2O O3O' Cu6 158.6(9) . .
O4P Cl1P O2P 110.1(3) . .
O4P Cl1P O3P 109.6(3) . .
O2P Cl1P O3P 109.1(3) . .
O4P Cl1P O1P 109.4(3) . .
O2P Cl1P O1P 109.5(3) . .
O3P Cl1P O1P 109.1(3) . .
O4P' Cl2P O1P' 109.7(4) . .
O4P' Cl2P O2P' 109.5(4) . .
O1P' Cl2P O2P' 109.4(4) . .
O4P' Cl2P O3P' 109.4(4) . .
O1P' Cl2P O3P' 109.4(4) . .
O2P' Cl2P O3P' 109.4(4) . .
Cl2P O1P' Cu4 140(3) . .
N1U C2U C3U 175.0(19) . .
C2U C3U H3U1 111.0 . .
C2U C3U H3U2 109.0 . .
H3U1 C3U H3U2 109.5 . .
C2U C3U H3U3 108.5 . .
H3U1 C3U H3U3 109.5 . .
H3U2 C3U H3U3 109.5 . .
O27E Cu7 N9E 173.4(5) . .
O27E Cu7 O1E 77.9(5) . .
N9E Cu7 O1E 95.7(5) . .
O27E Cu7 N19E 92.3(6) . .
N9E Cu7 N19E 94.0(6) . .
O1E Cu7 N19E 170.2(6) . .
O27E Cu7 N1V 90.8(4) . .
N9E Cu7 N1V 91.4(4) . .
O1E Cu7 N1V 92.7(4) . .
N19E Cu7 N1V 87.0(4) . .
O1E Cu8 O1E 179.995(2) . 3_765
O1E Cu8 O27E 100.2(5) . 3_765
O1E Cu8 O27E 79.8(5) 3_765 3_765
O1E Cu8 O27E 79.8(5) . .
O1E Cu8 O27E 100.2(5) 3_765 .
O27E Cu8 O27E 180.0(8) 3_765 .
C2E O1E Cu8 131.0(12) . .
C2E O1E Cu7 114.4(10) . .
Cu8 O1E Cu7 100.9(6) . .
O1E C2E C3E 123(2) . .
O1E C2E C7E 116.0(15) . .
C3E C2E C7E 121(2) . .
C2E C3E C4E 119(2) . .
C2E C3E H3E 120.3 . .
C4E C3E H3E 120.3 . .
C3E C4E C5E 121.7(19) . .
C3E C4E H4E 119.1 . .
C5E C4E H4E 119.1 . .
C4E C5E C6E 116(2) . .
C4E C5E H5E 121.8 . .
C6E C5E H5E 121.8 . .
C7E C6E C5E 124(2) . .
C7E C6E H6E 118.2 . .
C5E C6E H6E 118.2 . .
C6E C7E C2E 118.1(17) . .
C6E C7E C8E 120.5(18) . .
C2E C7E C8E 120.8(17) . .
N9E C8E C7E 112.6(14) . .
N9E C8E H8E1 109.1 . .
C7E C8E H8E1 109.1 . .
N9E C8E H8E2 109.1 . .
C7E C8E H8E2 109.1 . .
H8E1 C8E H8E2 107.8 . .
C8E N9E C10E 111.6(12) . .
C8E N9E Cu7 111.5(9) . .
C10E N9E Cu7 118.7(11) . .
C8E N9E H9E 104.5 . .
C10E N9E H9E 104.5 . .
Cu7 N9E H9E 104.5 . .
C11E C10E N9E 110.8(11) . .
C11E C10E H10I 109.5 . .
N9E C10E H10I 109.5 . .
C11E C10E H10J 109.5 . .
N9E C10E H10J 109.5 . .
H10I C10E H10J 108.1 . .
C18E C11E C10E 117.2(13) . .
C18E C11E C12E 112.6(14) . .
C10E C11E C12E 108.0(14) . .
C18E C11E H11E 106.1 . .
C10E C11E H11E 106.1 . .
C12E C11E H11E 106.1 . .
C13E C12E C17E 118.8(13) . .
C13E C12E C11E 121.6(13) . .
C17E C12E C11E 119.3(16) . .
C14E C13E C12E 121.3(14) . .
C14E C13E H13E 119.4 . .
C12E C13E H13E 119.4 . .
C15E C14E C13E 119.5(16) . .
C15E C14E H14E 120.3 . .
C13E C14E H14E 120.3 . .
C14E C15E C16E 122.7(15) . .
C14E C15E H15E 118.7 . .
C16E C15E H15E 118.7 . .
C15E C16E C17E 118.5(14) . .
C15E C16E H16E 120.8 . .
C17E C16E H16E 120.8 . .
C16E C17E C12E 119.1(15) . .
C16E C17E H17E 120.5 . .
C12E C17E H17E 120.5 . .
N19E C18E C11E 112.3(14) . .
N19E C18E H18I 109.1 . .
C11E C18E H18I 109.1 . .
N19E C18E H18J 109.1 . .
C11E C18E H18J 109.1 . .
H18I C18E H18J 107.9 . .
C18E N19E C20E 106.6(13) . .
C18E N19E Cu7 119.7(12) . .
C20E N19E Cu7 111.8(8) . .
C18E N19E H19E 105.9 . .
C20E N19E H19E 105.9 . .
Cu7 N19E H19E 105.9 . .
N19E C20E C21E 116.3(13) . .
N19E C20E H20I 108.2 . .
C21E C20E H20I 108.2 . .
N19E C20E H20J 108.2 . .
C21E C20E H20J 108.2 . .
H20I C20E H20J 107.4 . .
C26E C21E C22E 122.6(16) . .
C26E C21E C20E 113.8(18) . .
C22E C21E C20E 123.5(15) . .
C23E C22E C21E 117.1(16) . .
C23E C22E H22E 121.4 . .
C21E C22E H22E 121.4 . .
C24E C23E C22E 123(2) . .
C24E C23E H23E 118.4 . .
C22E C23E H23E 118.4 . .
C23E C24E C25E 118(2) . .
C23E C24E H24E 121.2 . .
C25E C24E H24E 121.2 . .
C24E C25E C26E 124.1(18) . .
C24E C25E H25E 117.9 . .
C26E C25E H25E 117.9 . .
O27E C26E C21E 122.6(16) . .
O27E C26E C25E 122.4(14) . .
C21E C26E C25E 114.9(19) . .
C26E O27E Cu8 129.6(9) . .
C26E O27E Cu7 122.9(9) . .
Cu8 O27E Cu7 100.1(6) . .
O4Q Cl1Q O3Q 109.6(4) . .
O4Q Cl1Q O1Q 109.6(4) . .
O3Q Cl1Q O1Q 109.5(4) . .
O4Q Cl1Q O2Q 109.3(4) . .
O3Q Cl1Q O2Q 109.5(4) . .
O1Q Cl1Q O2Q 109.3(4) . .
O3Q' Cl2Q O1Q' 109.9(4) . .
O3Q' Cl2Q O4Q' 109.6(4) . .
O1Q' Cl2Q O4Q' 109.6(4) . .
O3Q' Cl2Q O2Q' 109.4(4) . .
O1Q' Cl2Q O2Q' 109.0(4) . .
O4Q' Cl2Q O2Q' 109.3(4) . .
C2V N1V Cu7 146.9(13) . .
N1V C2V C3V 170(2) . .
C2V C3V H3V1 111.8 . .
C2V C3V H3V2 108.7 . .
H3V1 C3V H3V2 109.5 . .
C2V C3V H3V3 107.9 . .
H3V1 C3V H3V3 109.4 . .
H3V2 C3V H3V3 109.5 . .
O27F Cu9 O1F 77.2(3) . .
O27F Cu9 N19F 92.7(6) . .
O1F Cu9 N19F 165.7(6) . .
O27F Cu9 N9F 170.3(5) . .
O1F Cu9 N9F 93.1(5) . .
N19F Cu9 N9F 96.8(7) . .
O27F Cu9 N1W 98.8(6) . .
O1F Cu9 N1W 90.2(5) . .
N19F Cu9 N1W 101.5(6) . .
N9F Cu9 N1W 80.9(6) . .
O27G Cu10 O1G 81.7(6) . .
O27G Cu10 O1F 98.9(6) . .
O1G Cu10 O1F 176.6(6) . .
O27G Cu10 O27F 174.2(5) . .
O1G Cu10 O27F 99.9(6) . .
O1F Cu10 O27F 79.1(6) . .
O1G Cu11 N19G 172.7(7) . .
O1G Cu11 O27G 79.4(6) . .
N19G Cu11 O27G 93.5(7) . .
O1G Cu11 N9G 93.2(7) . .
N19G Cu11 N9G 94.0(8) . .
O27G Cu11 N9G 172.4(7) . .
C2F O1F Cu10 130.4(14) . .
C2F O1F Cu9 124.3(11) . .
Cu10 O1F Cu9 100.7(5) . .
C7F C2F O1F 120(2) . .
C7F C2F C3F 120(2) . .
O1F C2F C3F 120(2) . .
C4F C3F C2F 121(2) . .
C4F C3F H3F 119.7 . .
C2F C3F H3F 119.7 . .
C3F C4F C5F 120(2) . .
C3F C4F H4F 120.1 . .
C5F C4F H4F 120.1 . .
C6F C5F C4F 120(2) . .
C6F C5F H5F 119.9 . .
C4F C5F H5F 119.9 . .
C5F C6F C7F 119(2) . .
C5F C6F H6F 120.7 . .
C7F C6F H6F 120.7 . .
C2F C7F C6F 120(2) . .
C2F C7F C8F 117(2) . .
C6F C7F C8F 122(2) . .
N9F C8F C7F 119.8(18) . .
N9F C8F H8F1 107.4 . .
C7F C8F H8F1 107.4 . .
N9F C8F H8F2 107.4 . .
C7F C8F H8F2 107.4 . .
H8F1 C8F H8F2 106.9 . .
C8F N9F C10F 109.0(16) . .
C8F N9F Cu9 109.1(13) . .
C10F N9F Cu9 116.0(12) . .
C8F N9F H9F 107.5 . .
C10F N9F H9F 107.5 . .
Cu9 N9F H9F 107.5 . .
N9F C10F C11F 111.8(17) . .
N9F C10F H10K 109.3 . .
C11F C10F H10K 109.3 . .
N9F C10F H10L 109.3 . .
C11F C10F H10L 109.3 . .
H10K C10F H10L 107.9 . .
C12F C11F C10F 111.4(19) . .
C12F C11F C18F 105.3(19) . .
C10F C11F C18F 110.9(17) . .
C12F C11F H11F 109.8 . .
C10F C11F H11F 109.8 . .
C18F C11F H11F 109.8 . .
C17F C12F C13F 120(2) . .
C17F C12F C11F 119.2(19) . .
C13F C12F C11F 121(2) . .
C14F C13F C12F 117(2) . .
C14F C13F H13F 121.3 . .
C12F C13F H13F 121.3 . .
C15F C14F C13F 122(2) . .
C15F C14F H14F 119.0 . .
C13F C14F H14F 119.0 . .
C14F C15F C16F 119(2) . .
C14F C15F H15F 120.6 . .
C16F C15F H15F 120.6 . .
C17F C16F C15F 121(2) . .
C17F C16F H16F 119.5 . .
C15F C16F H16F 119.5 . .
C16F C17F C12F 121(2) . .
C16F C17F H17F 119.7 . .
C12F C17F H17F 119.8 . .
N19F C18F C11F 112.6(17) . .
N19F C18F H18K 109.1 . .
C11F C18F H18K 109.1 . .
N19F C18F H18L 109.1 . .
C11F C18F H18L 109.1 . .
H18K C18F H18L 107.8 . .
C18F N19F C20F 109.7(15) . .
C18F N19F Cu9 116.6(13) . .
C20F N19F Cu9 111.8(13) . .
C18F N19F H19F 106.0 . .
C20F N19F H19F 106.0 . .
Cu9 N19F H19F 106.0 . .
C21F C20F N19F 115.2(16) . .
C21F C20F H20K 108.5 . .
N19F C20F H20K 108.5 . .
C21F C20F H20L 108.5 . .
N19F C20F H20L 108.5 . .
H20K C20F H20L 107.5 . .
C22F C21F C26F 117(2) . .
C22F C21F C20F 120.9(18) . .
C26F C21F C20F 122.1(18) . .
C23F C22F C21F 121(2) . .
C23F C22F H22F 119.6 . .
C21F C22F H22F 119.6 . .
C22F C23F C24F 119(2) . .
C22F C23F H23F 120.6 . .
C24F C23F H23F 120.6 . .
C25F C24F C23F 124(2) . .
C25F C24F H24F 118.0 . .
C23F C24F H24F 118.0 . .
C24F C25F C26F 118(2) . .
C24F C25F H25F 121.0 . .
C26F C25F H25F 121.0 . .
O27F C26F C25F 124(2) . .
O27F C26F C21F 114.3(19) . .
C25F C26F C21F 121(2) . .
C26F O27F Cu10 130.2(13) . .
C26F O27F Cu9 127.8(11) . .
Cu10 O27F Cu9 101.1(6) . .
C2G O1G Cu10 129.3(16) . .
C2G O1G Cu11 115.4(13) . .
Cu10 O1G Cu11 99.5(6) . .
C7G C2G C3G 126(3) . .
C7G C2G O1G 118(2) . .
C3G C2G O1G 115(3) . .
C2G C3G C4G 117(2) . .
C2G C3G H3G 121.5 . .
C4G C3G H3G 121.5 . .
C5G C4G C3G 116(2) . .
C5G C4G H4G 122.2 . .
C3G C4G H4G 122.2 . .
C6G C5G C4G 121(3) . .
C6G C5G H5G 119.5 . .
C4G C5G H5G 119.5 . .
C5G C6G C7G 121(3) . .
C5G C6G H6G 119.3 . .
C7G C6G H6G 119.3 . .
C2G C7G C6G 119(3) . .
C2G C7G C8G 119(2) . .
C6G C7G C8G 122(2) . .
N9G C8G C7G 114(2) . .
N9G C8G H8F3 108.8 . .
C7G C8G H8F3 108.8 . .
N9G C8G H8F4 108.8 . .
C7G C8G H8F4 108.8 . .
H8F3 C8G H8F4 107.7 . .
C8G N9G C10G 110.7(17) . .
C8G N9G Cu11 111.8(15) . .
C10G N9G Cu11 115.9(15) . .
C8G N9G H9G 105.9 . .
C10G N9G H9G 105.9 . .
Cu11 N9G H9G 105.9 . .
C11G C10G N9G 110.7(19) . .
C11G C10G H10M 109.5 . .
N9G C10G H10M 109.5 . .
C11G C10G H10N 109.5 . .
N9G C10G H10N 109.5 . .
H10M C10G H10N 108.1 . .
C18G C11G C10G 119(2) . .
C18G C11G C12G 110(2) . .
C10G C11G C12G 111(2) . .
C18G C11G H11G 105.4 . .
C10G C11G H11G 105.4 . .
C12G C11G H11G 105.4 . .
C17G C12G C13G 122(3) . .
C17G C12G C11G 117(2) . .
C13G C12G C11G 121(2) . .
C12G C13G C14G 115(3) . .
C12G C13G H13G 122.3 . .
C14G C13G H13G 122.3 . .
C15G C14G C13G 124(3) . .
C15G C14G H14G 118.1 . .
C13G C14G H14G 118.1 . .
C14G C15G C16G 119(3) . .
C14G C15G H15G 120.3 . .
C16G C15G H15G 120.3 . .
C15G C16G C17G 121(2) . .
C15G C16G H16G 119.6 . .
C17G C16G H16G 119.6 . .
C12G C17G C16G 119(3) . .
C12G C17G H17G 120.6 . .
C16G C17G H17G 120.6 . .
C11G C18G N19G 114(3) . .
C11G C18G H18M 108.8 . .
N19G C18G H18M 108.8 . .
C11G C18G H18N 108.8 . .
N19G C18G H18N 108.8 . .
H18M C18G H18N 107.7 . .
C20G N19G C18G 112(2) . .
C20G N19G Cu11 114.0(15) . .
C18G N19G Cu11 113.6(13) . .
C20G N19G H19G 105.4 . .
C18G N19G H19G 105.4 . .
Cu11 N19G H19G 105.4 . .
N19G C20G C21G 112(2) . .
N19G C20G H20M 109.1 . .
C21G C20G H20M 109.1 . .
N19G C20G H20N 109.1 . .
C21G C20G H20N 109.1 . .
H20M C20G H20N 107.9 . .
C22G C21G C26G 119(2) . .
C22G C21G C20G 124(2) . .
C26G C21G C20G 117.0(19) . .
C21G C22G C23G 121(2) . .
C21G C22G H22G 119.7 . .
C23G C22G H22G 119.7 . .
C22G C23G C24G 119(2) . .
C22G C23G H23G 120.6 . .
C24G C23G H23G 120.6 . .
C25G C24G C23G 124(2) . .
C25G C24G H24G 118.2 . .
C23G C24G H24G 118.2 . .
C24G C25G C26G 118(2) . .
C24G C25G H25G 121.2 . .
C26G C25G H25G 121.2 . .
O27G C26G C21G 118(2) . .
O27G C26G C25G 122(2) . .
C21G C26G C25G 120(2) . .
C26G O27G Cu10 128.7(15) . .
C26G O27G Cu11 113.6(13) . .
Cu10 O27G Cu11 98.3(6) . .
O2R Cl1R O1R 109.9(3) . .
O2R Cl1R O3R 109.3(4) . .
O1R Cl1R O3R 109.5(4) . .
O2R Cl1R O4R 109.6(4) . .
O1R Cl1R O4R 109.3(4) . .
O3R Cl1R O4R 109.3(4) . .
O2R' Cl2R O3R' 109.8(4) . .
O2R' Cl2R O4R' 109.6(4) . .
O3R' Cl2R O4R' 109.4(4) . .
O2R' Cl2R O1R' 109.5(4) . .
O3R' Cl2R O1R' 109.4(4) . .
O4R' Cl2R O1R' 109.0(4) . .
C2W N1W Cu9 135.4(12) . .
N1W C2W C3W 176.6(18) . .
C2W C3W H3W1 107.9 . .
C2W C3W H3W2 111.2 . .
H3W1 C3W H3W2 109.5 . .
C2W C3W H3W3 109.3 . .
H3W1 C3W H3W3 109.5 . .
H3W2 C3W H3W3 109.5 . .
N1X C2X C3X 177.2(17) . .
C2X C3X H3X1 108.8 . .
C2X C3X H3X2 110.5 . .
H3X1 C3X H3X2 109.5 . .
C2X C3X H3X3 109.1 . .
H3X1 C3X H3X3 109.5 . .
H3X2 C3X H3X3 109.4 . .
N1Y C2Y C3Y 161(3) . .
C2Y C3Y H3Y1 81.0 . .
C2Y C3Y H3Y2 156.9 . .
H3Y1 C3Y H3Y2 109.5 . .
C2Y C3Y H3Y3 84.8 . .
H3Y1 C3Y H3Y3 109.5 . .
H3Y2 C3Y H3Y3 109.5 . .
N1Y' C2Y' C3Y' 167(3) . .
C2Y' C3Y' H3Y4 111.4 . .
C2Y' C3Y' H3Y5 109.6 . .
H3Y4 C3Y' H3Y5 109.5 . .
C2Y' C3Y' H3Y6 107.4 . .
H3Y4 C3Y' H3Y6 109.5 . .
H3Y5 C3Y' H3Y6 109.5 . .

loop_
_geom_bond_atom_site_label_1
_geom_bond_atom_site_label_2
_geom_bond_distance
_geom_bond_site_symmetry_2
Cu1 O27A 1.948(6) .
Cu1 N9A 1.977(8) .
Cu1 O1A 1.989(6) .
Cu1 N19A 2.018(7) .
Cu1 N1S 2.459(9) .
Cu2 O27A 1.923(6) .
Cu2 O1B 1.930(6) .
Cu2 O27B 1.932(5) .
Cu2 O1A 1.946(6) .
Cu2 O1N' 2.44(3) .
Cu3 O27B 1.959(6) .
Cu3 O1B 1.972(6) .
Cu3 N19B 1.989(7) .
Cu3 N9B 1.996(8) .
Cu3 O1M 2.430(6) .
O1A C2A 1.365(10) .
C2A C3A 1.385(13) .
C2A C7A 1.385(13) .
C3A C4A 1.368(14) .
C3A H3A 0.9500 .
C4A C5A 1.386(15) .
C4A H4A 0.9500 .
C5A C6A 1.395(14) .
C5A H5A 0.9500 .
C6A C7A 1.387(13) .
C6A H6A 0.9500 .
C7A C8A 1.512(13) .
C8A N9A 1.495(12) .
C8A H8A1 0.9900 .
C8A H8A2 0.9900 .
N9A C10A 1.497(11) .
N9A H9A 0.9300 .
C10A C11A 1.522(12) .
C10A H10A 0.9900 .
C10A H10B 0.9900 .
C11A C18A 1.510(13) .
C11A C12A 1.528(12) .
C11A H11A 1.0000 .
C12A C17A 1.379(12) .
C12A C13A 1.393(13) .
C13A C14A 1.378(14) .
C13A H13A 0.9500 .
C14A C15A 1.363(14) .
C14A H14A 0.9500 .
C15A C16A 1.344(13) .
C15A H15A 0.9500 .
C16A C17A 1.387(13) .
C16A H16A 0.9500 .
C17A H17A 0.9500 .
C18A N19A 1.476(11) .
C18A H18A 0.9900 .
C18A H18B 0.9900 .
N19A C20A 1.473(12) .
N19A H19A 0.9300 .
C20A C21A 1.470(13) .
C20A H20A 0.9900 .
C20A H20B 0.9900 .
C21A C22A 1.400(14) .
C21A C26A 1.408(13) .
C22A C23A 1.367(15) .
C22A H22A 0.9500 .
C23A C24A 1.402(15) .
C23A H23A 0.9500 .
C24A C25A 1.387(13) .
C24A H24A 0.9500 .
C25A C26A 1.390(13) .
C25A H25A 0.9500 .
C26A O27A 1.363(11) .
O1B C2B 1.350(11) .
C2B C3B 1.393(13) .
C2B C7B 1.404(13) .
C3B C4B 1.385(14) .
C3B H3B 0.9500 .
C4B C5B 1.372(14) .
C4B H4B 0.9500 .
C5B C6B 1.372(14) .
C5B H5B 0.9500 .
C6B C7B 1.388(13) .
C6B H6B 0.9500 .
C7B C8B 1.493(13) .
C8B N9B 1.496(11) .
C8B H8B1 0.9900 .
C8B H8B2 0.9900 .
N9B C10B 1.504(11) .
N9B H9B 0.9300 .
C10B C11B 1.543(13) .
C10B H10C 0.9900 .
C10B H10D 0.9900 .
C11B C18B 1.510(13) .
C11B C12B 1.530(13) .
C11B H11B 1.0000 .
C12B C17B 1.369(15) .
C12B C13B 1.411(14) .
C13B C14B 1.373(15) .
C13B H13B 0.9500 .
C14B C15B 1.399(17) .
C14B H14B 0.9500 .
C15B C16B 1.338(17) .
C15B H15B 0.9500 .
C16B C17B 1.382(15) .
C16B H16B 0.9500 .
C17B H17B 0.9500 .
C18B N19B 1.487(10) .
C18B H18C 0.9900 .
C18B H18D 0.9900 .
N19B C20B 1.496(11) .
N19B H19B 0.9300 .
C20B C21B 1.504(13) .
C20B H20C 0.9900 .
C20B H20D 0.9900 .
C21B C22B 1.387(13) .
C21B C26B 1.391(12) .
C22B C23B 1.382(13) .
C22B H22B 0.9500 .
C23B C24B 1.364(14) .
C23B H23B 0.9500 .
C24B C25B 1.379(13) .
C24B H24B 0.9500 .
C25B C26B 1.412(12) .
C25B H25B 0.9500 .
C26B O27B 1.358(10) .
Cl1M O2M 1.418(8) .
Cl1M O3M 1.431(9) .
Cl1M O1M 1.435(7) .
Cl1M O4M 1.446(8) .
Cl1N O2N 1.438(3) .
Cl1N O1N 1.441(3) .
Cl1N O3N 1.441(3) .
Cl1N O4N 1.445(3) .
Cl2N O2N' 1.440(3) .
Cl2N O4N' 1.440(3) .
Cl2N O3N' 1.441(3) .
Cl2N O1N' 1.442(3) .
N1S C2S 1.091(12) .
C2S C3S 1.428(18) .
C3S H3S1 0.9801 .
C3S H3S2 0.9799 .
C3S H3S3 0.9796 .
N1T C2T 1.133(15) .
C2T C3T 1.401(16) .
C3T H3T1 0.9799 .
C3T H3T2 0.9800 .
C3T H3T3 0.9800 .
Cu4 O27C 1.943(6) .
Cu4 O1C 1.962(6) .
Cu4 N19C 2.002(7) .
Cu4 N9C 2.005(7) .
Cu4 O1P' 2.18(4) .
Cu5 O1C 1.926(6) .
Cu5 O27C 1.930(6) .
Cu5 O1D 1.932(6) .
Cu5 O27D 1.960(7) .
Cu6 O1D 1.931(7) .
Cu6 O27D 1.961(6) .
Cu6 N19D 1.980(7) .
Cu6 N9D 2.006(8) .
Cu6 O3O' 2.272(12) .
O1C C2C 1.366(11) .
C2C C3C 1.369(13) .
C2C C7C 1.381(13) .
C3C C4C 1.372(14) .
C3C H3C 0.9500 .
C4C C5C 1.370(14) .
C4C H4C 0.9500 .
C5C C6C 1.373(14) .
C5C H5C 0.9500 .
C6C C7C 1.388(13) .
C6C H6C 0.9500 .
C7C C8C 1.501(12) .
C8C N9C 1.489(11) .
C8C H8C1 0.9900 .
C8C H8C2 0.9900 .
N9C C10C 1.480(11) .
N9C H9C 0.9300 .
C10C C11C 1.530(13) .
C10C H10E 0.9900 .
C10C H10F 0.9900 .
C11C C18C 1.533(13) .
C11C C12C 1.537(13) .
C11C H11C 1.0000 .
C12C C13C 1.369(15) .
C12C C17C 1.382(14) .
C13C C14C 1.404(17) .
C13C H13C 0.9500 .
C14C C15C 1.382(19) .
C14C H14C 0.9500 .
C15C C16C 1.337(17) .
C15C H15C 0.9500 .
C16C C17C 1.381(14) .
C16C H16C 0.9500 .
C17C H17C 0.9500 .
C18C N19C 1.477(11) .
C18C H18E 0.9900 .
C18C H18F 0.9900 .
N19C C20C 1.485(11) .
N19C H19C 0.9300 .
C20C C21C 1.504(13) .
C20C H20E 0.9900 .
C20C H20F 0.9900 .
C21C C22C 1.382(13) .
C21C C26C 1.392(13) .
C22C C23C 1.389(14) .
C22C H22C 0.9500 .
C23C C24C 1.352(14) .
C23C H23C 0.9500 .
C24C C25C 1.395(15) .
C24C H24C 0.9500 .
C25C C26C 1.381(14) .
C25C H25C 0.9500 .
C26C O27C 1.348(12) .
O1D C2D 1.361(11) .
C2D C7D 1.388(14) .
C2D C3D 1.399(15) .
C3D C4D 1.370(15) .
C3D H3D 0.9500 .
C4D C5D 1.358(15) .
C4D H4D 0.9500 .
C5D C6D 1.380(16) .
C5D H5D 0.9500 .
C6D C7D 1.395(14) .
C6D H6D 0.9500 .
C7D C8D 1.480(14) .
C8D N9D 1.512(12) .
C8D H8D1 0.9900 .
C8D H8D2 0.9900 .
N9D C10D 1.486(12) .
N9D H9D 0.9300 .
C10D C11D 1.512(13) .
C10D H10G 0.9900 .
C10D H10H 0.9900 .
C11D C18D 1.532(13) .
C11D C12D 1.556(13) .
C11D H11D 1.0000 .
C12D C17D 1.361(14) .
C12D C13D 1.385(15) .
C13D C14D 1.392(15) .
C13D H13D 0.9500 .
C14D C15D 1.355(16) .
C14D H14D 0.9500 .
C15D C16D 1.339(16) .
C15D H15D 0.9500 .
C16D C17D 1.396(14) .
C16D H16D 0.9500 .
C17D H17D 0.9500 .
C18D N19D 1.498(11) .
C18D H18G 0.9900 .
C18D H18H 0.9900 .
N19D C20D 1.515(11) .
N19D H19D 0.9300 .
C20D C21D 1.497(12) .
C20D H20G 0.9900 .
C20D H20H 0.9900 .
C21D C22D 1.367(12) .
C21D C26D 1.386(13) .
C22D C23D 1.364(12) .
C22D H22D 0.9500 .
C23D C24D 1.392(13) .
C23D H23D 0.9500 .
C24D C25D 1.364(13) .
C24D H24D 0.9500 .
C25D C26D 1.417(13) .
C25D H25D 0.9500 .
C26D O27D 1.349(11) .
Cl1O O3O 1.439(3) .
Cl1O O1O 1.441(3) .
Cl1O O4O 1.442(3) .
Cl1O O2O 1.442(3) .
Cl2O O2O' 1.441(3) .
Cl2O O1O' 1.441(3) .
Cl2O O3O' 1.441(3) .
Cl2O O4O' 1.441(3) .
Cl1P O4P 1.438(3) .
Cl1P O2P 1.439(3) .
Cl1P O3P 1.443(3) .
Cl1P O1P 1.444(3) .
Cl2P O4P' 1.440(3) .
Cl2P O1P' 1.441(3) .
Cl2P O2P' 1.441(3) .
Cl2P O3P' 1.441(3) .
N1U C2U 1.151(19) .
C2U C3U 1.40(2) .
C3U H3U1 0.9800 .
C3U H3U2 0.9801 .
C3U H3U3 0.9802 .
Cu7 O27E 1.945(12) .
Cu7 N9E 1.956(14) .
Cu7 O1E 1.970(10) .
Cu7 N19E 2.021(12) .
Cu7 N1V 2.457(12) .
Cu8 O1E 1.896(12) .
Cu8 O1E 1.896(12) 3_765
Cu8 O27E 1.942(9) 3_765
Cu8 O27E 1.943(9) .
O1E C2E 1.31(2) .
C2E C3E 1.37(2) .
C2E C7E 1.42(3) .
C3E C4E 1.40(3) .
C3E H3E 0.9500 .
C4E C5E 1.40(3) .
C4E H4E 0.9500 .
C5E C6E 1.40(2) .
C5E H5E 0.9500 .
C6E C7E 1.36(2) .
C6E H6E 0.9500 .
C7E C8E 1.496(19) .
C8E N9E 1.417(18) .
C8E H8E1 0.9900 .
C8E H8E2 0.9900 .
N9E C10E 1.545(14) .
N9E H9E 0.9300 .
C10E C11E 1.53(2) .
C10E H10I 0.9900 .
C10E H10J 0.9900 .
C11E C18E 1.49(2) .
C11E C12E 1.535(18) .
C11E H11E 1.0000 .
C12E C13E 1.39(2) .
C12E C17E 1.426(19) .
C13E C14E 1.383(17) .
C13E H13E 0.9500 .
C14E C15E 1.362(18) .
C14E H14E 0.9500 .
C15E C16E 1.377(19) .
C15E H15E 0.9500 .
C16E C17E 1.424(17) .
C16E H16E 0.9500 .
C17E H17E 0.9500 .
C18E N19E 1.441(16) .
C18E H18I 0.9900 .
C18E H18J 0.9900 .
N19E C20E 1.48(2) .
N19E H19E 0.9300 .
C20E C21E 1.52(2) .
C20E H20I 0.9900 .
C20E H20J 0.9900 .
C21E C26E 1.387(19) .
C21E C22E 1.41(2) .
C22E C23E 1.37(2) .
C22E H22E 0.9500 .
C23E C24E 1.34(2) .
C23E H23E 0.9500 .
C24E C25E 1.38(2) .
C24E H24E 0.9500 .
C25E C26E 1.39(2) .
C25E H25E 0.9500 .
C26E O27E 1.337(19) .
Cl1Q O4Q 1.440(3) .
Cl1Q O3Q 1.441(3) .
Cl1Q O1Q 1.441(3) .
Cl1Q O2Q 1.442(3) .
Cl2Q O3Q' 1.440(3) .
Cl2Q O1Q' 1.441(3) .
Cl2Q O4Q' 1.441(3) .
Cl2Q O2Q' 1.443(3) .
N1V C2V 1.051(13) .
C2V C3V 1.42(2) .
C3V H3V1 0.9801 .
C3V H3V2 0.9803 .
C3V H3V3 0.9800 .
Cu9 O27F 1.949(15) .
Cu9 O1F 1.961(12) .
Cu9 N19F 2.017(17) .
Cu9 N9F 2.042(18) .
Cu9 N1W 2.250(14) .
Cu10 O27G 1.905(12) .
Cu10 O1G 1.911(14) .
Cu10 O1F 1.916(6) .
Cu10 O27F 1.917(6) .
Cu11 O1G 1.935(13) .
Cu11 N19G 1.941(17) .
Cu11 O27G 1.975(16) .
Cu11 N9G 2.001(19) .
O1F C2F 1.37(2) .
C2F C7F 1.34(3) .
C2F C3F 1.40(3) .
C3F C4F 1.33(3) .
C3F H3F 0.9500 .
C4F C5F 1.40(3) .
C4F H4F 0.9500 .
C5F C6F 1.37(3) .
C5F H5F 0.9500 .
C6F C7F 1.40(3) .
C6F H6F 0.9500 .
C7F C8F 1.49(3) .
C8F N9F 1.46(2) .
C8F H8F1 0.9900 .
C8F H8F2 0.9900 .
N9F C10F 1.46(3) .
N9F H9F 0.9300 .
C10F C11F 1.53(3) .
C10F H10K 0.9900 .
C10F H10L 0.9900 .
C11F C12F 1.51(3) .
C11F C18F 1.56(3) .
C11F H11F 1.0000 .
C12F C17F 1.39(3) .
C12F C13F 1.40(3) .
C13F C14F 1.40(3) .
C13F H13F 0.9500 .
C14F C15F 1.34(3) .
C14F H14F 0.9500 .
C15F C16F 1.41(3) .
C15F H15F 0.9500 .
C16F C17F 1.32(3) .
C16F H16F 0.9500 .
C17F H17F 0.9500 .
C18F N19F 1.48(3) .
C18F H18K 0.9900 .
C18F H18L 0.9900 .
N19F C20F 1.50(3) .
N19F H19F 0.9300 .
C20F C21F 1.48(3) .
C20F H20K 0.9900 .
C20F H20L 0.9900 .
C21F C22F 1.40(3) .
C21F C26F 1.44(3) .
C22F C23F 1.37(3) .
C22F H22F 0.9500 .
C23F C24F 1.37(3) .
C23F H23F 0.9500 .
C24F C25F 1.34(3) .
C24F H24F 0.9500 .
C25F C26F 1.36(3) .
C25F H25F 0.9500 .
C26F O27F 1.35(2) .
O1G C2G 1.40(3) .
C2G C7G 1.32(3) .
C2G C3G 1.35(4) .
C3G C4G 1.50(4) .
C3G H3G 0.9500 .
C4G C5G 1.44(3) .
C4G H4G 0.9500 .
C5G C6G 1.37(4) .
C5G H5G 0.9500 .
C6G C7G 1.38(3) .
C6G H6G 0.9500 .
C7G C8G 1.48(3) .
C8G N9G 1.47(3) .
C8G H8F3 0.9900 .
C8G H8F4 0.9900 .
N9G C10G 1.51(3) .
N9G H9G 0.9300 .
C10G C11G 1.48(3) .
C10G H10M 0.9900 .
C10G H10N 0.9900 .
C11G C18G 1.45(3) .
C11G C12G 1.53(3) .
C11G H11G 1.0000 .
C12G C17G 1.39(3) .
C12G C13G 1.40(3) .
C13G C14G 1.42(3) .
C13G H13G 0.9500 .
C14G C15G 1.34(3) .
C14G H14G 0.9500 .
C15G C16G 1.37(3) .
C15G H15G 0.9500 .
C16G C17G 1.40(3) .
C16G H16G 0.9500 .
C17G H17G 0.9500 .
C18G N19G 1.50(3) .
C18G H18M 0.9900 .
C18G H18N 0.9900 .
N19G C20G 1.46(3) .
N19G H19G 0.9300 .
C20G C21G 1.50(3) .
C20G H20M 0.9900 .
C20G H20N 0.9900 .
C21G C22G 1.37(3) .
C21G C26G 1.40(3) .
C22G C23G 1.38(3) .
C22G H22G 0.9500 .
C23G C24G 1.39(3) .
C23G H23G 0.9500 .
C24G C25G 1.34(3) .
C24G H24G 0.9500 .
C25G C26G 1.42(3) .
C25G H25G 0.9500 .
C26G O27G 1.39(3) .
Cl1R O2R 1.438(3) .
Cl1R O1R 1.439(3) .
Cl1R O3R 1.441(3) .
Cl1R O4R 1.443(3) .
Cl2R O2R' 1.439(3) .
Cl2R O3R' 1.440(3) .
Cl2R O4R' 1.442(3) .
Cl2R O1R' 1.442(3) .
N1W C2W 1.085(15) .
C2W C3W 1.327(17) .
C3W H3W1 0.9798 .
C3W H3W2 0.9798 .
C3W H3W3 0.9800 .
N1X C2X 1.143(14) .
C2X C3X 1.483(17) .
C3X H3X1 0.9801 .
C3X H3X2 0.9801 .
C3X H3X3 0.9801 .
N1Y C2Y 1.095(4) .
C2Y C3Y 1.436(4) .
C3Y H3Y1 0.9800 .
C3Y H3Y2 0.9801 .
C3Y H3Y3 0.9800 .
N1Y' C2Y' 1.095(4) .
C2Y' C3Y' 1.431(4) .
C3Y' H3Y4 0.9800 .
C3Y' H3Y5 0.9801 .
C3Y' H3Y6 0.9799 .

loop_
_geom_hbond_atom_site_label_D
_geom_hbond_atom_site_label_H
_geom_hbond_atom_site_label_A
_geom_hbond_distance_DH
_geom_hbond_distance_HA
_geom_hbond_distance_DA
_geom_hbond_angle_DHA
_geom_hbond_site_symmetry_A
N9A H9A O2Q' 0.93 2.23 3.113(16) 157.9 3_666
N9A H9A O3Q 0.93 2.24 3.135(13) 162.2 3_666
N19A H19A N1X 0.93 2.49 3.211(12) 134.3 .
N9B H9B N1T 0.93 2.63 3.117(14) 113.4 .
N19B H19B O1N 0.93 2.22 3.088(9) 154.2 4_575
N19B H19B O2N' 0.93 2.01 2.73(3) 133.8 4_575
N9C H9C O4O 0.93 2.28 3.109(12) 148.4 4_575
N9C H9C O1O' 0.93 2.38 3.245(17) 154.0 4_575
N19C H19C N1U 0.93 2.50 3.069(17) 119.9 .
N9D H9D O3R 0.93 2.48 3.251(11) 140.1 3_666
N9D H9D O3R' 0.93 2.42 3.107(10) 130.4 3_666
N9E H9E O3P 0.93 2.27 3.152(12) 159.1 .
N9E H9E O4P' 0.93 2.66 3.20(3) 117.9 .
N19F H19F O2M 0.93 2.51 3.267(19) 138.6 3_666
N19G H19G O2M 0.93 2.30 2.904(17) 122.5 .
N19G H19G O4M 0.93 2.27 3.199(19) 176.1 .

loop_
_geom_torsion_atom_site_label_1
_geom_torsion_atom_site_label_2
_geom_torsion_atom_site_label_3
_geom_torsion_atom_site_label_4
_geom_torsion
_geom_torsion_site_symmetry_1
O27A Cu2 O1A C2A -127.7(7) .
O27B Cu2 O1A C2A 47.7(7) .
O1N' Cu2 O1A C2A 145.8(12) .
O27A Cu2 O1A Cu1 7.9(3) .
O27B Cu2 O1A Cu1 -176.6(2) .
O1N' Cu2 O1A Cu1 -78.5(11) .
O27A Cu1 O1A C2A 135.0(6) .
N9A Cu1 O1A C2A -44.1(6) .
N1S Cu1 O1A C2A 44.8(6) .
O27A Cu1 O1A Cu2 -7.9(3) .
N9A Cu1 O1A Cu2 173.1(3) .
N1S Cu1 O1A Cu2 -98.1(3) .
Cu2 O1A C2A C3A 1.2(12) .
Cu1 O1A C2A C3A -128.3(8) .
Cu2 O1A C2A C7A -178.7(6) .
Cu1 O1A C2A C7A 51.8(10) .
O1A C2A C3A C4A 178.5(8) .
C7A C2A C3A C4A -1.7(14) .
C2A C3A C4A C5A 1.9(15) .
C3A C4A C5A C6A -2.1(15) .
C4A C5A C6A C7A 2.2(15) .
O1A C2A C7A C6A -178.5(8) .
C3A C2A C7A C6A 1.7(14) .
O1A C2A C7A C8A 2.6(13) .
C3A C2A C7A C8A -177.3(9) .
C5A C6A C7A C2A -1.9(14) .
C5A C6A C7A C8A 177.0(9) .
C2A C7A C8A N9A -63.0(11) .
C6A C7A C8A N9A 118.1(10) .
C7A C8A N9A C10A -175.1(8) .
C7A C8A N9A Cu1 56.5(9) .
O1A Cu1 N9A C8A -9.5(6) .
N19A Cu1 N9A C8A 167.7(6) .
N1S Cu1 N9A C8A -102.3(6) .
O1A Cu1 N9A C10A -134.2(6) .
N19A Cu1 N9A C10A 43.1(6) .
N1S Cu1 N9A C10A 133.1(6) .
C8A N9A C10A C11A 175.3(7) .
Cu1 N9A C10A C11A -57.7(9) .
N9A C10A C11A C18A 66.6(10) .
N9A C10A C11A C12A -169.5(7) .
C18A C11A C12A C17A -103.5(11) .
C10A C11A C12A C17A 129.1(10) .
C18A C11A C12A C13A 73.4(12) .
C10A C11A C12A C13A -54.0(12) .
C17A C12A C13A C14A -2.2(16) .
C11A C12A C13A C14A -179.2(10) .
C12A C13A C14A C15A -1.1(19) .
C13A C14A C15A C16A 3.7(19) .
C14A C15A C16A C17A -3.1(18) .
C13A C12A C17A C16A 2.8(16) .
C11A C12A C17A C16A 179.8(9) .
C15A C16A C17A C12A -0.2(17) .
C10A C11A C18A N19A -66.6(10) .
C12A C11A C18A N19A 168.8(7) .
C11A C18A N19A C20A -173.7(8) .
C11A C18A N19A Cu1 57.6(9) .
O27A Cu1 N19A C20A 8.4(6) .
N9A Cu1 N19A C20A -172.2(6) .
N1S Cu1 N19A C20A 99.1(6) .
O27A Cu1 N19A C18A 137.0(6) .
N9A Cu1 N19A C18A -43.5(6) .
N1S Cu1 N19A C18A -132.2(6) .
C18A N19A C20A C21A 171.3(8) .
Cu1 N19A C20A C21A -58.0(9) .
N19A C20A C21A C22A -114.9(11) .
N19A C20A C21A C26A 64.2(12) .
C26A C21A C22A C23A 0.1(16) .
C20A C21A C22A C23A 179.2(10) .
C21A C22A C23A C24A -0.2(18) .
C22A C23A C24A C25A -0.1(17) .
C23A C24A C25A C26A 0.6(15) .
C24A C25A C26A O27A -177.6(9) .
C24A C25A C26A C21A -0.7(14) .
C22A C21A C26A O27A 177.4(9) .
C20A C21A C26A O27A -1.8(13) .
C22A C21A C26A C25A 0.4(14) .
C20A C21A C26A C25A -178.8(9) .
C25A C26A O27A Cu2 -11.1(13) .
C21A C26A O27A Cu2 172.0(6) .
C25A C26A O27A Cu1 122.4(8) .
C21A C26A O27A Cu1 -54.5(10) .
O1B Cu2 O27A C26A -43.1(8) .
O1A Cu2 O27A C26A 130.5(8) .
O1N' Cu2 O27A C26A -148.6(12) .
O1B Cu2 O27A Cu1 178.2(3) .
O1A Cu2 O27A Cu1 -8.2(3) .
O1N' Cu2 O27A Cu1 72.7(9) .
O1A Cu1 O27A C26A -136.8(6) .
N19A Cu1 O27A C26A 46.0(6) .
N1S Cu1 O27A C26A -44.1(6) .
O1A Cu1 O27A Cu2 8.0(3) .
N19A Cu1 O27A Cu2 -169.1(3) .
N1S Cu1 O27A Cu2 100.8(3) .
O27A Cu2 O1B C2B -42.1(8) .
O27B Cu2 O1B C2B 142.1(8) .
O1N' Cu2 O1B C2B 44.8(13) .
O27A Cu2 O1B Cu3 165.8(3) .
O27B Cu2 O1B Cu3 -10.1(2) .
O1N' Cu2 O1B Cu3 -107.4(11) .
O27B Cu3 O1B C2B -145.5(7) .
N9B Cu3 O1B C2B 36.6(7) .
O1M Cu3 O1B C2B 127.5(7) .
O27B Cu3 O1B Cu2 10.0(2) .
N9B Cu3 O1B Cu2 -167.9(3) .
O1M Cu3 O1B Cu2 -77.0(3) .
Cu2 O1B C2B C3B -11.2(13) .
Cu3 O1B C2B C3B 136.2(7) .
Cu2 O1B C2B C7B 169.1(6) .
Cu3 O1B C2B C7B -43.5(10) .
O1B C2B C3B C4B -176.7(8) .
C7B C2B C3B C4B 3.0(14) .
C2B C3B C4B C5B 1.4(15) .
C3B C4B C5B C6B -2.5(16) .
C4B C5B C6B C7B -0.6(17) .
C5B C6B C7B C2B 4.8(15) .
C5B C6B C7B C8B -172.8(10) .
O1B C2B C7B C6B 173.9(8) .
C3B C2B C7B C6B -5.8(14) .
O1B C2B C7B C8B -8.4(13) .
C3B C2B C7B C8B 171.9(9) .
C6B C7B C8B N9B -118.5(10) .
C2B C7B C8B N9B 64.0(12) .
C7B C8B N9B C10B 171.7(8) .
C7B C8B N9B Cu3 -58.7(9) .
O1B Cu3 N9B C8B 14.5(6) .
N19B Cu3 N9B C8B -168.5(6) .
O1M Cu3 N9B C8B -68.7(6) .
O1B Cu3 N9B C10B 140.4(6) .
N19B Cu3 N9B C10B -42.6(6) .
O1M Cu3 N9B C10B 57.2(6) .
C8B N9B C10B C11B -172.2(7) .
Cu3 N9B C10B C11B 59.6(9) .
N9B C10B C11B C18B -68.0(10) .
N9B C10B C11B C12B 167.9(8) .
C18B C11B C12B C17B -15.9(14) .
C10B C11B C12B C17B 108.9(12) .
C18B C11B C12B C13B 165.8(9) .
C10B C11B C12B C13B -69.4(11) .
C17B C12B C13B C14B 5.1(17) .
C11B C12B C13B C14B -176.5(11) .
C12B C13B C14B C15B -1.8(19) .
C13B C14B C15B C16B -1(2) .
C14B C15B C16B C17B 1(2) .
C13B C12B C17B C16B -5.5(18) .
C11B C12B C17B C16B 176.1(11) .
C15B C16B C17B C12B 3(2) .
C12B C11B C18B N19B -171.1(7) .
C10B C11B C18B N19B 66.3(10) .
C11B C18B N19B C20B 177.7(7) .
C11B C18B N19B Cu3 -57.0(9) .
O27B Cu3 N19B C18B -137.2(6) .
N9B Cu3 N19B C18B 41.3(6) .
O1M Cu3 N19B C18B -50.7(6) .
O27B Cu3 N19B C20B -13.8(6) .
N9B Cu3 N19B C20B 164.6(6) .
O1M Cu3 N19B C20B 72.6(6) .
C18B N19B C20B C21B -174.1(7) .
Cu3 N19B C20B C21B 56.9(9) .
N19B C20B C21B C22B 121.9(10) .
N19B C20B C21B C26B -63.7(11) .
C26B C21B C22B C23B -2.1(16) .
C20B C21B C22B C23B 172.2(10) .
C21B C22B C23B C24B -1.0(17) .
C22B C23B C24B C25B 2.5(17) .
C23B C24B C25B C26B -0.8(15) .
C22B C21B C26B O27B -175.1(9) .
C20B C21B C26B O27B 10.5(13) .
C22B C21B C26B C25B 3.8(14) .
C20B C21B C26B C25B -170.6(8) .
C24B C25B C26B O27B 176.5(8) .
C24B C25B C26B C21B -2.3(13) .
C21B C26B O27B Cu2 -176.0(6) .
C25B C26B O27B Cu2 5.1(12) .
C21B C26B O27B Cu3 37.6(10) .
C25B C26B O27B Cu3 -141.3(7) .
O1B Cu2 O27B C26B -141.4(7) .
O1A Cu2 O27B C26B 45.2(7) .
O1N' Cu2 O27B C26B -36.9(12) .
O1B Cu2 O27B Cu3 10.2(3) .
O1A Cu2 O27B Cu3 -163.2(2) .
O1N' Cu2 O27B Cu3 114.7(10) .
O1B Cu3 O27B C26B 144.1(6) .
N19B Cu3 O27B C26B -32.6(6) .
O1M Cu3 O27B C26B -131.9(6) .
O1B Cu3 O27B Cu2 -10.0(2) .
N19B Cu3 O27B Cu2 173.3(3) .
O1M Cu3 O27B Cu2 74.0(3) .
O2M Cl1M O1M Cu3 -157.1(8) .
O3M Cl1M O1M Cu3 -37.6(9) .
O4M Cl1M O1M Cu3 83.4(9) .
O27B Cu3 O1M Cl1M 80.5(8) .
O1B Cu3 O1M Cl1M 157.9(8) .
N19B Cu3 O1M Cl1M -14.5(9) .
N9B Cu3 O1M Cl1M -109.0(8) .
O2N' Cl2N O1N' Cu2 148(3) .
O4N' Cl2N O1N' Cu2 28(3) .
O3N' Cl2N O1N' Cu2 -92(3) .
O27A Cu2 O1N' Cl2N -45(3) .
O1B Cu2 O1N' Cl2N -142(3) .
O27B Cu2 O1N' Cl2N 137(3) .
O1A Cu2 O1N' Cl2N 36(3) .
O27A Cu1 N1S C2S -60(2) .
N9A Cu1 N1S C2S 112(2) .
O1A Cu1 N1S C2S 18(2) .
N19A Cu1 N1S C2S -153(2) .
O27C Cu5 O1C C2C 140.2(8) .
O27D Cu5 O1C C2C -38.0(8) .
O27C Cu5 O1C Cu4 -11.6(3) .
O27D Cu5 O1C Cu4 170.2(3) .
O27C Cu4 O1C C2C -143.0(8) .
N9C Cu4 O1C C2C 34.1(7) .
O1P' Cu4 O1C C2C 139.6(15) .
O27C Cu4 O1C Cu5 11.6(3) .
N9C Cu4 O1C Cu5 -171.4(3) .
O1P' Cu4 O1C Cu5 -65.8(14) .
Cu5 O1C C2C C3C -12.5(14) .
Cu4 O1C C2C C3C 133.9(8) .
Cu5 O1C C2C C7C 167.3(7) .
Cu4 O1C C2C C7C -46.3(11) .
O1C C2C C3C C4C 178.5(9) .
C7C C2C C3C C4C -1.3(15) .
C2C C3C C4C C5C 0.9(15) .
C3C C4C C5C C6C 0.7(17) .
C4C C5C C6C C7C -1.8(18) .
O1C C2C C7C C6C -179.6(9) .
C3C C2C C7C C6C 0.2(15) .
O1C C2C C7C C8C -1.9(13) .
C3C C2C C7C C8C 177.9(9) .
C5C C6C C7C C2C 1.4(16) .
C5C C6C C7C C8C -176.3(10) .
C2C C7C C8C N9C 61.4(12) .
C6C C7C C8C N9C -121.0(10) .
C7C C8C N9C C10C 168.9(8) .
C7C C8C N9C Cu4 -62.2(9) .
O27C Cu4 N9C C10C 160.3(16) .
O1C Cu4 N9C C10C 143.4(7) .
N19C Cu4 N9C C10C -37.0(7) .
O1P' Cu4 N9C C10C 68.3(13) .
O27C Cu4 N9C C8C 36(2) .
O1C Cu4 N9C C8C 19.0(6) .
N19C Cu4 N9C C8C -161.4(6) .
O1P' Cu4 N9C C8C -56.1(13) .
C8C N9C C10C C11C -179.3(8) .
Cu4 N9C C10C C11C 55.2(9) .
N9C C10C C11C C18C -70.8(10) .
N9C C10C C11C C12C 165.4(8) .
C10C C11C C12C C13C 64.2(14) .
C18C C11C C12C C13C -59.7(14) .
C10C C11C C12C C17C -116.2(10) .
C18C C11C C12C C17C 119.9(10) .
C17C C12C C13C C14C 1(2) .
C11C C12C C13C C14C -179.0(13) .
C12C C13C C14C C15C -3(2) .
C13C C14C C15C C16C 2(2) .
C14C C15C C16C C17C 0(2) .
C15C C16C C17C C12C -1.0(17) .
C13C C12C C17C C16C 0.3(17) .
C11C C12C C17C C16C -179.2(9) .
C10C C11C C18C N19C 73.8(10) .
C12C C11C C18C N19C -163.6(8) .
C11C C18C N19C C20C 173.2(8) .
C11C C18C N19C Cu4 -59.0(9) .
O27C Cu4 N19C C18C -144.7(6) .
N9C Cu4 N19C C18C 38.3(7) .
O1P' Cu4 N19C C18C -69.7(14) .
O27C Cu4 N19C C20C -18.0(7) .
N9C Cu4 N19C C20C 165.0(6) .
O1P' Cu4 N19C C20C 57.0(15) .
C18C N19C C20C C21C -170.9(8) .
Cu4 N19C C20C C21C 60.2(10) .
N19C C20C C21C C22C 124.7(10) .
N19C C20C C21C C26C -58.6(12) .
C26C C21C C22C C23C -0.5(16) .
C20C C21C C22C C23C 176.2(10) .
C21C C22C C23C C24C -0.8(17) .
C22C C23C C24C C25C 1.6(17) .
C23C C24C C25C C26C -1.1(17) .
C24C C25C C26C O27C -176.3(9) .
C24C C25C C26C C21C -0.3(15) .
C22C C21C C26C O27C 177.2(9) .
C20C C21C C26C O27C 0.5(14) .
C22C C21C C26C C25C 1.0(15) .
C20C C21C C26C C25C -175.7(9) .
C25C C26C O27C Cu5 12.6(15) .
C21C C26C O27C Cu5 -163.4(7) .
C25C C26C O27C Cu4 -136.3(8) .
C21C C26C O27C Cu4 47.7(12) .
O1C Cu5 O27C C26C -141.9(9) .
O1D Cu5 O27C C26C 37.8(9) .
O1C Cu5 O27C Cu4 11.7(3) .
O1D Cu5 O27C Cu4 -168.6(3) .
O1C Cu4 O27C C26C 145.0(8) .
N19C Cu4 O27C C26C -35.1(8) .
N9C Cu4 O27C C26C 127.7(17) .
O1P' Cu4 O27C C26C -137.6(14) .
O1C Cu4 O27C Cu5 -11.5(3) .
N19C Cu4 O27C Cu5 168.4(3) .
N9C Cu4 O27C Cu5 -29(2) .
O1P' Cu4 O27C Cu5 65.9(12) .
O27D Cu6 O1D C2D 155.3(9) .
N19D Cu6 O1D C2D 129.1(17) .
N9D Cu6 O1D C2D -26.2(9) .
O3O' Cu6 O1D C2D -124.7(9) .
O27D Cu6 O1D Cu5 -13.6(3) .
N19D Cu6 O1D Cu5 -40(2) .
N9D Cu6 O1D Cu5 164.8(4) .
O3O' Cu6 O1D Cu5 66.4(5) .
O27C Cu5 O1D C2D 26.9(9) .
O27D Cu5 O1D C2D -154.8(9) .
O27C Cu5 O1D Cu6 -164.6(3) .
O27D Cu5 O1D Cu6 13.7(3) .
Cu6 O1D C2D C7D 41.7(13) .
Cu5 O1D C2D C7D -152.4(7) .
Cu6 O1D C2D C3D -137.0(9) .
Cu5 O1D C2D C3D 28.9(14) .
O1D C2D C3D C4D -178.9(9) .
C7D C2D C3D C4D 2.5(16) .
C2D C3D C4D C5D -2.0(17) .
C3D C4D C5D C6D -0.9(17) .
C4D C5D C6D C7D 3.5(18) .
O1D C2D C7D C6D -178.7(9) .
C3D C2D C7D C6D -0.1(15) .
O1D C2D C7D C8D 1.5(15) .
C3D C2D C7D C8D -179.8(10) .
C5D C6D C7D C2D -3.0(17) .
C5D C6D C7D C8D 176.7(11) .
C2D C7D C8D N9D -57.9(13) .
C6D C7D C8D N9D 122.4(11) .
C7D C8D N9D C10D -166.4(9) .
C7D C8D N9D Cu6 64.6(10) .
O1D Cu6 N9D C10D -149.6(7) .
O27D Cu6 N9D C10D -141.6(15) .
N19D Cu6 N9D C10D 34.7(7) .
O3O' Cu6 N9D C10D -64.6(8) .
O1D Cu6 N9D C8D -24.6(7) .
O27D Cu6 N9D C8D -17(2) .
N19D Cu6 N9D C8D 159.7(7) .
O3O' Cu6 N9D C8D 60.4(8) .
C8D N9D C10D C11D 179.8(9) .
Cu6 N9D C10D C11D -54.2(10) .
N9D C10D C11D C18D 71.2(11) .
N9D C10D C11D C12D -167.5(8) .
C10D C11D C12D C17D -93.6(12) .
C18D C11D C12D C17D 29.3(14) .
C10D C11D C12D C13D 80.2(13) .
C18D C11D C12D C13D -156.9(10) .
C17D C12D C13D C14D -0.7(19) .
C11D C12D C13D C14D -174.7(12) .
C12D C13D C14D C15D -2(2) .
C13D C14D C15D C16D 2(2) .
C14D C15D C16D C17D 0(2) .
C13D C12D C17D C16D 2.5(18) .
C11D C12D C17D C16D 176.3(10) .
C15D C16D C17D C12D -2.3(19) .
C10D C11D C18D N19D -72.3(11) .
C12D C11D C18D N19D 166.6(8) .
C11D C18D N19D C20D -179.0(8) .
C11D C18D N19D Cu6 56.1(10) .
O1D Cu6 N19D C18D 169.2(16) .
O27D Cu6 N19D C18D 143.6(7) .
N9D Cu6 N19D C18D -35.7(7) .
O3O' Cu6 N19D C18D 64.1(8) .
O1D Cu6 N19D C20D 47(2) .
O27D Cu6 N19D C20D 21.6(6) .
N9D Cu6 N19D C20D -157.7(6) .
O3O' Cu6 N19D C20D -57.9(7) .
C18D N19D C20D C21D 171.7(8) .
Cu6 N19D C20D C21D -61.0(9) .
N19D C20D C21D C22D -128.8(9) .
N19D C20D C21D C26D 60.2(12) .
C26D C21D C22D C23D 2.2(14) .
C20D C21D C22D C23D -169.0(9) .
C21D C22D C23D C24D -1.7(14) .
C22D C23D C24D C25D 0.0(14) .
C23D C24D C25D C26D 1.2(14) .
C22D C21D C26D O27D 179.9(8) .
C20D C21D C26D O27D -8.8(13) .
C22D C21D C26D C25D -0.8(13) .
C20D C21D C26D C25D 170.4(8) .
C24D C25D C26D O27D 178.4(8) .
C24D C25D C26D C21D -0.8(14) .
C21D C26D O27D Cu5 166.5(6) .
C25D C26D O27D Cu5 -12.7(13) .
C21D C26D O27D Cu6 -33.7(12) .
C25D C26D O27D Cu6 147.1(7) .
O1C Cu5 O27D C26D -30.1(9) .
O1D Cu5 O27D C26D 150.3(8) .
O1C Cu5 O27D Cu6 166.3(3) .
O1D Cu5 O27D Cu6 -13.3(3) .
O1D Cu6 O27D C26D -151.3(8) .
N19D Cu6 O27D C26D 24.1(8) .
N9D Cu6 O27D C26D -159.5(15) .
O3O' Cu6 O27D C26D 121.6(9) .
O1D Cu6 O27D Cu5 13.3(3) .
N19D Cu6 O27D Cu5 -171.2(3) .
N9D Cu6 O27D Cu5 5.1(18) .
O3O' Cu6 O27D Cu5 -73.8(5) .
O2O' Cl2O O3O' Cu6 129(3) .
O1O' Cl2O O3O' Cu6 9(3) .
O4O' Cl2O O3O' Cu6 -110(3) .
O1D Cu6 O3O' Cl2O 124(3) .
O27D Cu6 O3O' Cl2O -158(3) .
N19D Cu6 O3O' Cl2O -66(3) .
N9D Cu6 O3O' Cl2O 33(3) .
O4P' Cl2P O1P' Cu4 163(4) .
O2P' Cl2P O1P' Cu4 43(4) .
O3P' Cl2P O1P' Cu4 -77(4) .
O27C Cu4 O1P' Cl2P 115(4) .
O1C Cu4 O1P' Cl2P -164(4) .
N19C Cu4 O1P' Cl2P 26(4) .
N9C Cu4 O1P' Cl2P -75(4) .
O27E Cu8 O1E C2E -52.2(16) 3_765
O27E Cu8 O1E C2E 127.8(16) .
O27E Cu8 O1E Cu7 171.4(5) 3_765
O27E Cu8 O1E Cu7 -8.6(5) .
O27E Cu7 O1E C2E -136.6(14) .
N9E Cu7 O1E C2E 45.4(14) .
N1V Cu7 O1E C2E -46.3(14) .
O27E Cu7 O1E Cu8 8.6(5) .
N9E Cu7 O1E Cu8 -169.5(5) .
N1V Cu7 O1E Cu8 98.8(5) .
Cu8 O1E C2E C3E -7(3) .
Cu7 O1E C2E C3E 125.0(15) .
Cu8 O1E C2E C7E 173.1(10) .
Cu7 O1E C2E C7E -55.0(19) .
O1E C2E C3E C4E -175.7(18) .
C7E C2E C3E C4E 4(3) .
C2E C3E C4E C5E -2(3) .
C3E C4E C5E C6E 0(3) .
C4E C5E C6E C7E 0(3) .
C5E C6E C7E C2E 3(3) .
C5E C6E C7E C8E 173.8(15) .
O1E C2E C7E C6E 175.3(15) .
C3E C2E C7E C6E -5(3) .
O1E C2E C7E C8E 4(2) .
C3E C2E C7E C8E -175.8(15) .
C6E C7E C8E N9E -110.7(19) .
C2E C7E C8E N9E 60.2(18) .
C7E C8E N9E C10E 168.5(12) .
C7E C8E N9E Cu7 -56.3(14) .
O1E Cu7 N9E C8E 10.7(9) .
N19E Cu7 N9E C8E -169.4(9) .
N1V Cu7 N9E C8E 103.5(9) .
O1E Cu7 N9E C10E 142.4(8) .
N19E Cu7 N9E C10E -37.7(9) .
N1V Cu7 N9E C10E -124.7(8) .
C8E N9E C10E C11E -175.5(13) .
Cu7 N9E C10E C11E 52.9(13) .
N9E C10E C11E C18E -64.6(15) .
N9E C10E C11E C12E 167.0(11) .
C18E C11E C12E C13E 156.4(15) .
C10E C11E C12E C13E -72.7(17) .
C18E C11E C12E C17E -18.0(19) .
C10E C11E C12E C17E 113.0(17) .
C17E C12E C13E C14E -4(2) .
C11E C12E C13E C14E -178.4(14) .
C12E C13E C14E C15E 1(2) .
C13E C14E C15E C16E 4(3) .
C14E C15E C16E C17E -4(2) .
C15E C16E C17E C12E 1(2) .
C13E C12E C17E C16E 3(2) .
C11E C12E C17E C16E 177.6(13) .
C10E C11E C18E N19E 66.1(16) .
C12E C11E C18E N19E -167.8(10) .
C11E C18E N19E C20E 177.6(12) .
C11E C18E N19E Cu7 -54.4(15) .
O27E Cu7 N19E C18E -139.3(11) .
N9E Cu7 N19E C18E 38.8(12) .
N1V Cu7 N19E C18E 130.0(12) .
O27E Cu7 N19E C20E -13.7(10) .
N9E Cu7 N19E C20E 164.4(10) .
N1V Cu7 N19E C20E -104.4(10) .
C18E N19E C20E C21E -168.4(12) .
Cu7 N19E C20E C21E 59.1(15) .
N19E C20E C21E C26E -60.4(17) .
N19E C20E C21E C22E 121.4(17) .
C26E C21E C22E C23E -5(2) .
C20E C21E C22E C23E 172.9(13) .
C21E C22E C23E C24E 6(2) .
C22E C23E C24E C25E -4(2) .
C23E C24E C25E C26E 2(3) .
C22E C21E C26E O27E -178.3(14) .
C20E C21E C26E O27E 3(2) .
C22E C21E C26E C25E 3(2) .
C20E C21E C26E C25E -175.3(13) .
C24E C25E C26E O27E 179.8(15) .
C24E C25E C26E C21E -1(2) .
C21E C26E O27E Cu8 -170.9(10) .
C25E C26E O27E Cu8 8(2) .
C21E C26E O27E Cu7 45.3(19) .
C25E C26E O27E Cu7 -136.0(12) .
O1E Cu8 O27E C26E -141.1(13) .
O1E Cu8 O27E C26E 38.9(13) 3_765
O1E Cu8 O27E Cu7 8.7(5) .
O1E Cu8 O27E Cu7 -171.3(5) 3_765
O1E Cu7 O27E C26E 144.1(11) .
N19E Cu7 O27E C26E -35.5(10) .
N1V Cu7 O27E C26E 51.5(10) .
O1E Cu7 O27E Cu8 -8.4(5) .
N19E Cu7 O27E Cu8 172.0(4) .
N1V Cu7 O27E Cu8 -101.0(4) .
O27E Cu7 N1V C2V 100(2) .
N9E Cu7 N1V C2V -74(2) .
O1E Cu7 N1V C2V 22(2) .
N19E Cu7 N1V C2V -168(2) .
O27G Cu10 O1F C2F 40.1(18) .
O27F Cu10 O1F C2F -145.5(18) .
O27G Cu10 O1F Cu9 -163.9(6) .
O27F Cu10 O1F Cu9 10.6(6) .
O27F Cu9 O1F C2F 147.5(17) .
N19F Cu9 O1F C2F -166(3) .
N9F Cu9 O1F C2F -32.3(17) .
N1W Cu9 O1F C2F 48.6(17) .
O27F Cu9 O1F Cu10 -10.5(6) .
N19F Cu9 O1F Cu10 36(3) .
N9F Cu9 O1F Cu10 169.7(6) .
N1W Cu9 O1F Cu10 -109.5(6) .
Cu10 O1F C2F C7F -170.6(16) .
Cu9 O1F C2F C7F 38(3) .
Cu10 O1F C2F C3F 12(3) .
Cu9 O1F C2F C3F -139.0(16) .
C7F C2F C3F C4F 3(3) .
O1F C2F C3F C4F 180(2) .
C2F C3F C4F C5F -3(3) .
C3F C4F C5F C6F 3(3) .
C4F C5F C6F C7F -3(3) .
O1F C2F C7F C6F -180(2) .
C3F C2F C7F C6F -2(3) .
O1F C2F C7F C8F 8(3) .
C3F C2F C7F C8F -174.5(19) .
C5F C6F C7F C2F 2(4) .
C5F C6F C7F C8F 174(2) .
C2F C7F C8F N9F -64(3) .
C6F C7F C8F N9F 124(2) .
C7F C8F N9F C10F -174.3(19) .
C7F C8F N9F Cu9 58(2) .
O1F Cu9 N9F C8F -12.5(12) .
N19F Cu9 N9F C8F 157.2(12) .
N1W Cu9 N9F C8F -102.2(12) .
O1F Cu9 N9F C10F -136.1(13) .
N19F Cu9 N9F C10F 33.6(13) .
N1W Cu9 N9F C10F 134.3(13) .
C8F N9F C10F C11F 179.4(17) .
Cu9 N9F C10F C11F -57.0(19) .
N9F C10F C11F C12F -167.8(16) .
N9F C10F C11F C18F 75(2) .
C10F C11F C12F C17F 159.8(18) .
C18F C11F C12F C17F -80(2) .
C10F C11F C12F C13F -20(3) .
C18F C11F C12F C13F 100(2) .
C17F C12F C13F C14F -5(3) .
C11F C12F C13F C14F 175(2) .
C12F C13F C14F C15F 4(3) .
C13F C14F C15F C16F -4(3) .
C14F C15F C16F C17F 5(3) .
C15F C16F C17F C12F -6(4) .
C13F C12F C17F C16F 6(3) .
C11F C12F C17F C16F -174(2) .
C12F C11F C18F N19F 166.4(16) .
C10F C11F C18F N19F -73(2) .
C11F C18F N19F C20F -178.7(16) .
C11F C18F N19F Cu9 53(2) .
O27F Cu9 N19F C18F 146.7(14) .
O1F Cu9 N19F C18F 102(3) .
N9F Cu9 N19F C18F -31.7(15) .
N1W Cu9 N19F C18F -113.7(14) .
O27F Cu9 N19F C20F 19.4(13) .
O1F Cu9 N19F C20F -26(3) .
N9F Cu9 N19F C20F -159.1(12) .
N1W Cu9 N19F C20F 118.9(12) .
C18F N19F C20F C21F 170.4(16) .
Cu9 N19F C20F C21F -58.6(19) .
N19F C20F C21F C22F -129.3(19) .
N19F C20F C21F C26F 56(3) .
C26F C21F C22F C23F -2(3) .
C20F C21F C22F C23F -176.7(18) .
C21F C22F C23F C24F -1(3) .
C22F C23F C24F C25F 5(3) .
C23F C24F C25F C26F -5(3) .
C24F C25F C26F O27F 179.7(18) .
C24F C25F C26F C21F 2(3) .
C22F C21F C26F O27F -176.7(16) .
C20F C21F C26F O27F -2(3) .
C22F C21F C26F C25F 1(3) .
C20F C21F C26F C25F 176.1(18) .
C25F C26F O27F Cu10 -27(3) .
C21F C26F O27F Cu10 150.3(14) .
C25F C26F O27F Cu9 139.2(17) .
C21F C26F O27F Cu9 -43(2) .
O1G Cu10 O27F C26F -24.9(17) .
O1F Cu10 O27F C26F 158.4(17) .
O1G Cu10 O27F Cu9 166.0(6) .
O1F Cu10 O27F Cu9 -10.7(6) .
O1F Cu9 O27F C26F -159.0(17) .
N19F Cu9 O27F C26F 31.3(16) .
N1W Cu9 O27F C26F -70.8(16) .
O1F Cu9 O27F Cu10 10.5(6) .
N19F Cu9 O27F Cu10 -159.2(7) .
N1W Cu9 O27F Cu10 98.7(6) .
O27G Cu10 O1G C2G 126.1(18) .
O27F Cu10 O1G C2G -48.3(18) .
O27G Cu10 O1G Cu11 -8.2(6) .
O27F Cu10 O1G Cu11 177.4(6) .
O27G Cu11 O1G C2G -134.3(18) .
N9G Cu11 O1G C2G 47.0(18) .
O27G Cu11 O1G Cu10 7.9(6) .
N9G Cu11 O1G Cu10 -170.7(8) .
Cu10 O1G C2G C7G 177.8(16) .
Cu11 O1G C2G C7G -54(3) .
Cu10 O1G C2G C3G -7(3) .
Cu11 O1G C2G C3G 122(2) .
C7G C2G C3G C4G -3(4) .
O1G C2G C3G C4G -178(2) .
C2G C3G C4G C5G 2(4) .
C3G C4G C5G C6G -1(4) .
C4G C5G C6G C7G 0(4) .
C3G C2G C7G C6G 3(4) .
O1G C2G C7G C6G 178(2) .
C3G C2G C7G C8G -178(3) .
O1G C2G C7G C8G -3(3) .
C5G C6G C7G C2G -1(4) .
C5G C6G C7G C8G 179(2) .
C2G C7G C8G N9G 63(3) .
C6G C7G C8G N9G -118(3) .
C7G C8G N9G C10G 176.1(18) .
C7G C8G N9G Cu11 -53(2) .
O1G Cu11 N9G C8G 4.0(16) .
N19G Cu11 N9G C8G -174.5(16) .
O1G Cu11 N9G C10G 132.1(14) .
N19G Cu11 N9G C10G -46.4(15) .
C8G N9G C10G C11G -176.9(18) .
Cu11 N9G C10G C11G 54(2) .
N9G C10G C11G C18G -62(3) .
N9G C10G C11G C12G 170.1(19) .
C18G C11G C12G C17G 71(3) .
C10G C11G C12G C17G -155(2) .
C18G C11G C12G C13G -112(2) .
C10G C11G C12G C13G 22(3) .
C17G C12G C13G C14G -1(4) .
C11G C12G C13G C14G -178(2) .
C12G C13G C14G C15G 1(4) .
C13G C14G C15G C16G -1(4) .
C14G C15G C16G C17G 2(4) .
C13G C12G C17G C16G 2(4) .
C11G C12G C17G C16G 179(2) .
C15G C16G C17G C12G -2(4) .
C10G C11G C18G N19G 66(3) .
C12G C11G C18G N19G -165.5(18) .
C11G C18G N19G C20G 169.2(18) .
C11G C18G N19G Cu11 -60(2) .
O27G Cu11 N19G C20G -1.7(16) .
N9G Cu11 N19G C20G 176.8(16) .
O27G Cu11 N19G C18G -131.7(16) .
N9G Cu11 N19G C18G 46.8(17) .
C18G N19G C20G C21G -175.9(18) .
Cu11 N19G C20G C21G 53(2) .
N19G C20G C21G C22G 109(2) .
N19G C20G C21G C26G -66(3) .
C26G C21G C22G C23G -5(3) .
C20G C21G C22G C23G 180(2) .
C21G C22G C23G C24G 1(3) .
C22G C23G C24G C25G 2(4) .
C23G C24G C25G C26G -2(4) .
C22G C21G C26G O27G -169(2) .
C20G C21G C26G O27G 6(3) .
C22G C21G C26G C25G 6(4) .
C20G C21G C26G C25G -179(2) .
C24G C25G C26G O27G 172(2) .
C24G C25G C26G C21G -2(4) .
C21G C26G O27G Cu10 176.2(15) .
C25G C26G O27G Cu10 1(3) .
C21G C26G O27G Cu11 53(2) .
C25G C26G O27G Cu11 -122(2) .
O1G Cu10 O27G C26G -121.4(17) .
O1F Cu10 O27G C26G 55.2(17) .
O1G Cu10 O27G Cu11 8.0(6) .
O1F Cu10 O27G Cu11 -175.4(6) .
O1G Cu11 O27G C26G 130.9(14) .
N19G Cu11 O27G C26G -50.5(15) .
O1G Cu11 O27G Cu10 -7.9(6) .
N19G Cu11 O27G Cu10 170.7(7) .
O27F Cu9 N1W C2W -54(2) .
O1F Cu9 N1W C2W 23(2) .
N19F Cu9 N1W C2W -149(2) .
N9F Cu9 N1W C2W 116(2) .
